data_7708920
loop_
_publ_author_name
'Chishiro, Akane'
'Konishi, Masafumi'
'Inaba, Ryoto'
'Yumura, Takashi'
'Imoto, Hiroaki'
'Naka, Kensuke'

_publ_section_title
;
 Tertiary arsine ligands for the Stille coupling reaction.
;
_journal_issue 1
_journal_name_full 'Dalton transactions (Cambridge, England : 2003)'
_journal_page_first 95
_journal_page_last 103
_journal_paper_doi 10.1039/d1dt02955j
_journal_volume 51
_journal_year 2021
_chemical_formula_moiety 'C48 H54 As2 Cl2 O12 Pd'
_chemical_formula_sum 'C48 H54 As2 Cl2 O12 Pd'
_chemical_formula_weight 1150.10
_space_group_crystal_system monoclinic
_space_group_IT_number 14
_space_group_name_Hall '-P 2yn'
_space_group_name_H-M_alt 'P 1 21/n 1'
_atom_sites_solution_hydrogens geom
_atom_sites_solution_primary direct
_atom_sites_solution_secondary difmap
_audit_update_record
;
2021-06-01 deposited with the CCDC.	2021-11-09 downloaded from the CCDC.
;
_cell_angle_alpha 90.0000
_cell_angle_beta 100.014(11)
_cell_angle_gamma 90.0000
_cell_formula_units_Z 4
_cell_length_a 12.720(2)
_cell_length_b 22.095(4)
_cell_length_c 18.916(4)
_cell_measurement_reflns_used 11622
_cell_measurement_temperature 273
_cell_measurement_theta_max 27.49
_cell_measurement_theta_min 3.09
_cell_volume 5235.3(17)
_computing_cell_refinement DTREK
_computing_data_collection DTREK
_computing_data_reduction DTREK
_computing_molecular_graphics 'CrystalStructure 4.1'
_computing_publication_material 'CrystalStructure 4.1 (Rigaku, 2014)'
_computing_structure_refinement 'SHELXL2013 (Sheldrick, 2008)'
_computing_structure_solution 'SIR2011 (Burla, et al., 2012)'
_diffrn_ambient_temperature 273
_diffrn_detector_area_resol_mean 13.653
_diffrn_measured_fraction_theta_full 0.967
_diffrn_measured_fraction_theta_max 0.965
_diffrn_measurement_device_type 'Rigaku XtaLAB mini'
_diffrn_measurement_method \w
_diffrn_radiation_type 'Mo K\a'
_diffrn_radiation_wavelength 0.71075
_diffrn_reflns_av_R_equivalents 0.0803
_diffrn_reflns_Laue_measured_fraction_full 0.967
_diffrn_reflns_Laue_measured_fraction_max 0.965
_diffrn_reflns_limit_h_max 16
_diffrn_reflns_limit_h_min -16
_diffrn_reflns_limit_k_max 28
_diffrn_reflns_limit_k_min -28
_diffrn_reflns_limit_l_max 24
_diffrn_reflns_limit_l_min -24
_diffrn_reflns_number 46271
_diffrn_reflns_point_group_measured_fraction_full 0.967
_diffrn_reflns_point_group_measured_fraction_max 0.965
_diffrn_reflns_theta_full 25.242
_diffrn_reflns_theta_max 27.461
_diffrn_reflns_theta_min 3.097
_diffrn_standards_number 0
_exptl_absorpt_coefficient_mu 1.768
_exptl_absorpt_correction_T_max 0.702
_exptl_absorpt_correction_T_min 0.349
_exptl_absorpt_correction_type multi-scan
_exptl_absorpt_process_details 'REQAB (Rigaku, 1998)'
_exptl_crystal_colour orange
_exptl_crystal_density_diffrn 1.459
_exptl_crystal_density_method 'not measured'
_exptl_crystal_description prism
_exptl_crystal_F_000 2336.00
_exptl_crystal_size_max 0.470
_exptl_crystal_size_mid 0.380
_exptl_crystal_size_min 0.200
_refine_diff_density_max 1.05
_refine_diff_density_min -1.73
_refine_ls_extinction_method none
_refine_ls_goodness_of_fit_ref 1.108
_refine_ls_hydrogen_treatment constr
_refine_ls_number_parameters 586
_refine_ls_number_reflns 11573
_refine_ls_number_restraints 0
_refine_ls_R_factor_all 0.0785
_refine_ls_R_factor_gt 0.0587
_refine_ls_shift/su_max 0.001
_refine_ls_structure_factor_coef Fsqd
_refine_ls_weighting_details 'w = 1/[\s^2^(Fo^2^)+(0.1372P)^2^+7.1734P] where P=(Fo^2^+2Fc^2^)/3'
_refine_ls_weighting_scheme calc
_refine_ls_wR_factor_gt 0.1922
_refine_ls_wR_factor_ref 0.2223
_reflns_number_gt 9488
_reflns_number_total 11573
_reflns_threshold_expression F^2^>2.0\s(F^2^)
_cod_data_source_file d1dt02955j2.cif
_cod_data_source_block 1k-Pd
_cod_depositor_comments 'Adding full bibliography for 7708916--7708920.cif.'
_cod_original_cell_volume 5235.1(16)
_cod_database_code 7708920
_shelxl_res_file
;

    shelxl.res created by SHELXL-2014/7

TITL m-diOMePd
CELL  0.71075 12.71950 22.09490 18.91590 90.00000 100.01400 90.00000
ZERR  4 0.00222 0.00380 0.00351 0.00000 0.01080 0.00000
LATT 1
SYMM .50-X, .50+Y, .50-Z
SFAC C H AS CL O PD
UNIT 192 216 8 8 48 4
L.S. 5
FMAP 2
PLAN -25
WPDB -2
HTAB
BOND $H
CONF
LIST 4
TEMP 0.0
ACTA
SIZE 0.200 0.380 0.470
WGHT    0.137200    7.173400
FVAR       0.80898
PD1   6    0.467770    0.135127    0.814727    11.00000    0.02534    0.03218 =
         0.03518   -0.00179    0.00419   -0.00060
AS1   3    0.346936    0.059721    0.752939    11.00000    0.02726    0.03245 =
         0.03718   -0.00017    0.00280   -0.00269
AS2   3    0.604362    0.203810    0.873843    11.00000    0.02799    0.03231 =
         0.03460   -0.00098    0.00311   -0.00136
CL1   4    0.603255    0.085601    0.772080    11.00000    0.03184    0.04712 =
         0.06946   -0.01930    0.00989    0.00291
CL2   4    0.331505    0.187603    0.851908    11.00000    0.03404    0.06672 =
         0.05945   -0.02192    0.00883    0.00410
O1    5    0.532605   -0.101012    0.931701    11.00000    0.10880    0.06237 =
         0.06234    0.01870   -0.03255   -0.00281
O2    5    0.395553   -0.167214    0.687829    11.00000    0.10750    0.04293 =
         0.06133   -0.00948    0.00768    0.00497
O3    5    0.483801    0.101912    0.512758    11.00000    0.08478    0.26743 =
         0.05043    0.00117    0.02099   -0.08138
O4    5    0.121253    0.025149    0.499252    11.00000    0.06259    0.13109 =
         0.04601   -0.00232   -0.00628   -0.03400
O5    5   -0.034477    0.147938    0.737396    11.00000    0.03650    0.06507 =
         0.08482    0.00387    0.00766    0.01099
O6    5    0.005193   -0.056278    0.816262    11.00000    0.05373    0.07007 =
         0.21811    0.04711    0.03600   -0.01599
O7    5    0.762947    0.410106    0.809737    11.00000    0.09566    0.05197 =
         0.06614    0.00235    0.02040   -0.03505
O8    5    0.663611    0.275189    0.613850    11.00000    0.13573    0.08600 =
         0.04188   -0.00543    0.03009   -0.02925
O9    5    0.699804    0.287170    1.142567    11.00000    0.08149    0.09194 =
         0.04384   -0.02665   -0.01580    0.02673
O10   5    0.391188    0.364271    1.005382    11.00000    0.07515    0.09133 =
         0.08881   -0.03149   -0.01418    0.04847
O11   5    1.020562    0.175196    0.932297    11.00000    0.03242    0.08411 =
         0.09858    0.02930    0.00405   -0.00263
O12   5    0.809439    0.018848    1.009833    11.00000    0.05010    0.06567 =
         0.13224    0.04513   -0.00316    0.00622
C1    1    0.400097   -0.021583    0.774418    11.00000    0.03148    0.03613 =
         0.04104    0.00204    0.00648   -0.00135
C2    1    0.451792   -0.033937    0.843771    11.00000    0.04719    0.04091 =
         0.04615    0.00026   -0.00404   -0.00226
AFIX  43
H2    2    0.464548   -0.003106    0.877650    11.00000   -1.20000
AFIX   0
C3    1    0.484289   -0.092732    0.862117    11.00000    0.06027    0.04788 =
         0.04371    0.01754   -0.00912   -0.01198
C4    1    0.467484   -0.138878    0.811265    11.00000    0.05505    0.04098 =
         0.06402    0.01636   -0.00331    0.00213
AFIX  43
H4    2    0.490393   -0.178075    0.823476    11.00000   -1.20000
AFIX   0
C5    1    0.416046   -0.125604    0.742044    11.00000    0.05933    0.03624 =
         0.05428    0.00059    0.00717   -0.00026
C6    1    0.382807   -0.066221    0.723215    11.00000    0.04821    0.03987 =
         0.03989    0.00198   -0.00036    0.00076
AFIX  43
H6    2    0.349505   -0.057266    0.676642    11.00000   -1.20000
AFIX   0
C7    1    0.325803    0.063062    0.648914    11.00000    0.04115    0.03654 =
         0.03581    0.00121    0.00502   -0.00290
C8    1    0.410831    0.082765    0.614890    11.00000    0.05044    0.08771 =
         0.04502    0.00321    0.00074   -0.02121
AFIX  43
H8    2    0.475038    0.095455    0.642143    11.00000   -1.20000
AFIX   0
C9    1    0.396934    0.082865    0.540111    11.00000    0.06328    0.10367 =
         0.04875    0.00309    0.00758   -0.02804
C10   1    0.300738    0.063401    0.499230    11.00000    0.06163    0.07464 =
         0.03199    0.00561    0.00324   -0.00764
AFIX  43
H10   2    0.292011    0.062874    0.449390    11.00000   -1.20000
AFIX   0
C11   1    0.218696    0.044948    0.533373    11.00000    0.04601    0.05805 =
         0.04236   -0.00013   -0.00268   -0.01041
C12   1    0.230802    0.044481    0.608002    11.00000    0.04649    0.05361 =
         0.04118   -0.00123    0.00073   -0.00394
AFIX  43
H12   2    0.174938    0.031666    0.630188    11.00000   -1.20000
AFIX   0
C13   1    0.200396    0.052936    0.769188    11.00000    0.02724    0.04027 =
         0.04053    0.00088    0.00655   -0.00352
C14   1    0.133836    0.102768    0.753727    11.00000    0.03002    0.04262 =
         0.04782    0.00070    0.00405   -0.00116
AFIX  43
H14   2    0.161324    0.139564    0.741495    11.00000   -1.20000
AFIX   0
C15   1    0.024437    0.097170    0.756706    11.00000    0.03096    0.05344 =
         0.04736   -0.00421    0.00454   -0.00306
C16   1   -0.015362    0.043645    0.778290    11.00000    0.02861    0.06792 =
         0.08433    0.00411    0.01173   -0.00855
AFIX  43
H16   2   -0.087140    0.040456    0.781906    11.00000   -1.20000
AFIX   0
C17   1    0.051821   -0.005160    0.794497    11.00000    0.03960    0.05643 =
         0.10975    0.02071    0.01040   -0.01642
C18   1    0.161635   -0.001383    0.791083    11.00000    0.03302    0.04722 =
         0.07517    0.01489    0.00756   -0.00832
AFIX  43
H18   2    0.206678   -0.034333    0.803153    11.00000   -1.20000
AFIX   0
C19   1    0.647040    0.260876    0.805873    11.00000    0.03107    0.03652 =
         0.04300    0.00140    0.00522   -0.00054
C20   1    0.690841    0.315853    0.830165    11.00000    0.04967    0.04027 =
         0.04252    0.00317    0.00977   -0.00737
AFIX  43
H20   2    0.699005    0.325850    0.878571    11.00000   -1.20000
AFIX   0
C21   1    0.722913    0.356493    0.780880    11.00000    0.05155    0.04084 =
         0.05589    0.00504    0.00478   -0.01062
C22   1    0.713024    0.341331    0.709723    11.00000    0.05877    0.05111 =
         0.05680    0.01489    0.01151   -0.00049
AFIX  43
H22   2    0.735524    0.367999    0.677355    11.00000   -1.20000
AFIX   0
C23   1    0.669143    0.285841    0.686541    11.00000    0.05638    0.06007 =
         0.03727    0.00322    0.01106    0.00176
C24   1    0.634450    0.245479    0.733640    11.00000    0.04773    0.04074 =
         0.03896    0.00178    0.00588    0.00174
AFIX  43
H24   2    0.603381    0.208841    0.717256    11.00000   -1.20000
AFIX   0
C25   1    0.582749    0.255129    0.954452    11.00000    0.02836    0.03822 =
         0.03823   -0.00483    0.00992   -0.00337
C26   1    0.655047    0.251614    1.018798    11.00000    0.04009    0.04652 =
         0.04410   -0.00664    0.00264    0.00375
AFIX  43
H26   2    0.714380    0.226390    1.023376    11.00000   -1.20000
AFIX   0
C27   1    0.635466    0.287260    1.076274    11.00000    0.04828    0.04829 =
         0.03976   -0.01115    0.00178   -0.00027
C28   1    0.545455    0.324385    1.069785    11.00000    0.06312    0.05693 =
         0.04843   -0.01727    0.00788    0.01243
AFIX  43
H28   2    0.532612    0.347366    1.108586    11.00000   -1.20000
AFIX   0
C29   1    0.476198    0.326606    1.005610    11.00000    0.05583    0.04430 =
         0.05803   -0.00847   -0.00055    0.01668
C30   1    0.493948    0.292321    0.946270    11.00000    0.04632    0.04043 =
         0.04455   -0.00509   -0.00212    0.00446
AFIX  43
H30   2    0.447278    0.294559    0.902664    11.00000   -1.20000
AFIX   0
C31   1    0.734177    0.161106    0.913738    11.00000    0.02673    0.04134 =
         0.04177   -0.00145    0.00167   -0.00122
C32   1    0.835554    0.183695    0.909756    11.00000    0.03035    0.05019 =
         0.04806    0.01049    0.00513   -0.00150
AFIX  43
H32   2    0.843298    0.220830    0.888090    11.00000   -1.20000
AFIX   0
C33   1    0.925440    0.149431    0.938982    11.00000    0.02683    0.07105 =
         0.05001    0.00847    0.00401    0.00378
C34   1    0.913812    0.095021    0.971436    11.00000    0.03417    0.06037 =
         0.06760    0.00518   -0.00026    0.01018
AFIX  43
H34   2    0.973873    0.072477    0.990377    11.00000   -1.20000
AFIX   0
C35   1    0.812142    0.073188    0.976243    11.00000    0.04825    0.04995 =
         0.06307    0.01342   -0.00525    0.00318
C36   1    0.721045    0.106267    0.946471    11.00000    0.02862    0.04818 =
         0.05985    0.00596    0.00054    0.00489
AFIX  43
H36   2    0.653136    0.091636    0.948683    11.00000   -1.20000
AFIX   0
C37   1    0.579548   -0.158746    0.951440    11.00000    0.07450    0.07088 =
         0.07109    0.03310   -0.01148   -0.00462
AFIX  33
H37A  2    0.610560   -0.158484    1.001476    11.00000   -1.20000
H37B  2    0.525587   -0.189529    0.942679    11.00000   -1.20000
H37C  2    0.634006   -0.166976    0.923415    11.00000   -1.20000
AFIX   0
C38   1    0.435615   -0.227341    0.702046    11.00000    0.12558    0.04328 =
         0.09680   -0.01200    0.03132    0.00540
AFIX  33
H38A  2    0.415835   -0.251812    0.659896    11.00000   -1.20000
H38B  2    0.512000   -0.226136    0.714889    11.00000   -1.20000
H38C  2    0.405877   -0.244397    0.740889    11.00000   -1.20000
AFIX   0
C39   1    0.482968    0.097346    0.438940    11.00000    0.11071    0.37522 =
         0.05075    0.00429    0.02953   -0.11726
AFIX  33
H39A  2    0.549137    0.112447    0.428111    11.00000   -1.20000
H39B  2    0.474358    0.055725    0.424531    11.00000   -1.20000
H39C  2    0.424837    0.120731    0.413493    11.00000   -1.20000
AFIX   0
C40   1    0.104466    0.018076    0.423113    11.00000    0.08550    0.15747 =
         0.04859   -0.00690   -0.01640   -0.05205
AFIX  33
H40A  2    0.033046    0.004000    0.406471    11.00000   -1.20000
H40B  2    0.114581    0.056298    0.401110    11.00000   -1.20000
H40C  2    0.154480   -0.010828    0.410548    11.00000   -1.20000
AFIX   0
C41   1   -0.147178    0.141272    0.725000    11.00000    0.03621    0.09544 =
         0.12007   -0.01018    0.00842    0.01857
AFIX  33
H41A  2   -0.180085    0.179693    0.711834    11.00000   -1.20000
H41B  2   -0.168185    0.112768    0.686856    11.00000   -1.20000
H41C  2   -0.169490    0.126847    0.767927    11.00000   -1.20000
AFIX   0
C42   1    0.067320   -0.110235    0.826890    11.00000    0.07980    0.06806 =
         0.19825    0.04867    0.01797   -0.01954
AFIX  33
H42A  2    0.025167   -0.142233    0.841951    11.00000   -1.20000
H42B  2    0.089635   -0.121427    0.782740    11.00000   -1.20000
H42C  2    0.129011   -0.103393    0.863139    11.00000   -1.20000
AFIX   0
C43   1    0.799356    0.453902    0.764093    11.00000    0.07941    0.04941 =
         0.09102    0.01080    0.04093   -0.01535
AFIX  33
H43A  2    0.825073    0.488971    0.791752    11.00000   -1.20000
H43B  2    0.856061    0.436906    0.742945    11.00000   -1.20000
H43C  2    0.741434    0.465298    0.726868    11.00000   -1.20000
AFIX   0
C44   1    0.613026    0.221296    0.583873    11.00000    0.12816    0.09227 =
         0.04990   -0.00785    0.01711   -0.01196
AFIX  33
H44A  2    0.615090    0.219953    0.533406    11.00000   -1.20000
H44B  2    0.649754    0.186738    0.607003    11.00000   -1.20000
H44C  2    0.540121    0.220853    0.590994    11.00000   -1.20000
AFIX   0
C45   1    0.792094    0.251612    1.152869    11.00000    0.09304    0.15949 =
         0.05954   -0.03420   -0.02920    0.06094
AFIX  33
H45A  2    0.828818    0.256031    1.201408    11.00000   -1.20000
H45B  2    0.772944    0.209940    1.143873    11.00000   -1.20000
H45C  2    0.837907    0.264441    1.120399    11.00000   -1.20000
AFIX   0
C46   1    0.315692    0.369202    0.941177    11.00000    0.09556    0.12559 =
         0.10775   -0.03167   -0.02880    0.06999
AFIX  33
H46A  2    0.260381    0.396942    0.948285    11.00000   -1.20000
H46B  2    0.350475    0.383826    0.903370    11.00000   -1.20000
H46C  2    0.285017    0.330183    0.928328    11.00000   -1.20000
AFIX   0
C47   1    1.115312    0.139507    0.953211    11.00000    0.02639    0.13219 =
         0.09197    0.02396    0.01057    0.01766
AFIX  33
H47A  2    1.176608    0.162514    0.946025    11.00000   -1.20000
H47B  2    1.122064    0.128767    1.002973    11.00000   -1.20000
H47C  2    1.110563    0.103397    0.924607    11.00000   -1.20000
AFIX   0
C48   1    0.708575   -0.008157    1.011004    11.00000    0.05820    0.07613 =
         0.19458    0.06436    0.00611   -0.00490
AFIX  33
H48A  2    0.718468   -0.045995    1.036230    11.00000   -1.20000
H48B  2    0.666252    0.018358    1.034884    11.00000   -1.20000
H48C  2    0.672746   -0.015108    0.962692    11.00000   -1.20000
AFIX   0
HKLF 4
 
REM  m-diOMePd
REM R1 =  0.0587 for    9488 Fo > 4sig(Fo)  and  0.0785 for all   11573 data
REM    586 parameters refined using      0 restraints
 
END  
     
WGHT      0.1372      7.1740 

REM Instructions for potential hydrogen bonds
HTAB C8 Cl1
HTAB C14 Cl2
EQIV $1 x-1/2, -y+1/2, z-1/2
HTAB C14 O9_$1
HTAB C24 Cl1
HTAB C30 Cl2
EQIV $2 -x+1, -y, -z+2
HTAB C37 Cl2_$2
EQIV $3 -x+3/2, y-1/2, -z+3/2
HTAB C38 O11_$3
EQIV $4 -x+3/2, y+1/2, -z+3/2
HTAB C43 Cl1_$4
EQIV $5 x+1, y, z
HTAB C47 Cl2_$5
HTAB C48 O1

REM Highest difference peak  1.050,  deepest hole -1.733,  1-sigma level  0.173
Q1    1   0.4211  0.0954  0.7586  11.00000  0.05    1.05
Q2    1   0.3814  0.1511  0.7999  11.00000  0.05    0.76
Q3    1   0.4397  0.1736  0.7608  11.00000  0.05    0.76
Q4    1   0.2609  0.1021  0.8386  11.00000  0.05    0.72
Q5    1   0.4777  0.1295  0.7375  11.00000  0.05    0.68
Q6    1   0.4207  0.1022  0.8615  11.00000  0.05    0.67
Q7    1   0.3616  0.1361  0.7787  11.00000  0.05    0.66
Q8    1   0.8554  0.1054  1.0398  11.00000  0.05    0.66
Q9    1   0.3938  0.1567  0.8598  11.00000  0.05    0.66
Q10   1   0.5384  0.1032  0.7797  11.00000  0.05    0.65
Q11   1   0.5177  0.1729  0.8794  11.00000  0.05    0.64
Q12   1   0.5586  0.1399  0.7801  11.00000  0.05    0.64
Q13   1   0.0255  0.0512  0.4001  11.00000  0.05    0.63
Q14   1   0.5950  0.2067  0.9479  11.00000  0.05    0.62
Q15   1   0.3468  0.0605  0.6793  11.00000  0.05    0.62
Q16   1   0.5876  0.1382  0.9570  11.00000  0.05    0.62
Q17   1   0.5147 -0.0456  0.8634  11.00000  0.05    0.61
Q18   1   0.5091  0.1044  0.7562  11.00000  0.05    0.61
Q19   1   1.0239  0.1596  0.9762  11.00000  0.05    0.61
Q20   1   0.7328  0.0543  0.6026  11.00000  0.05    0.61
Q21   1   0.2769  0.0718  0.8006  11.00000  0.05    0.60
Q22   1   0.4822  0.1967  0.7250  11.00000  0.05    0.60
Q23   1   0.4122  0.1543  0.6426  11.00000  0.05    0.60
Q24   1   0.5164 -0.1520  0.9838  11.00000  0.05    0.60
Q25   1   0.5447  0.1218  0.7160  11.00000  0.05    0.59
;

loop_
_symmetry_equiv_pos_site_id
_space_group_symop_operation_xyz
1 +X,+Y,+Z
2 1/2-X,1/2+Y,1/2-Z
3 -X,-Y,-Z
4 1/2+X,1/2-Y,1/2+Z

loop_
_atom_site_label
_atom_site_type_symbol
_atom_site_fract_x
_atom_site_fract_y
_atom_site_fract_z
_atom_site_U_iso_or_equiv
_atom_site_adp_type
_atom_site_occupancy
_atom_site_site_symmetry_multiplicity
_atom_site_calc_flag
_atom_site_refinement_flags
_atom_site_disorder_assembly
_atom_site_disorder_group
Pd1 Pd 0.46777(3) 0.13513(2) 0.81473(2) 0.03103(14) Uani 1 4 d . . .
As1 As 0.34694(4) 0.05972(2) 0.75294(3) 0.03263(16) Uani 1 4 d . . .
As2 As 0.60436(4) 0.20381(2) 0.87384(3) 0.03191(15) Uani 1 4 d . . .
Cl1 Cl 0.60326(10) 0.08560(6) 0.77208(8) 0.0493(3) Uani 1 4 d . . .
Cl2 Cl 0.33151(11) 0.18760(7) 0.85191(9) 0.0533(4) Uani 1 4 d . . .
O1 O 0.5326(5) -0.1010(2) 0.9317(3) 0.0835(18) Uani 1 4 d . . .
O2 O 0.3956(5) -0.1672(2) 0.6878(3) 0.0714(14) Uani 1 4 d . . .
O3 O 0.4838(6) 0.1019(5) 0.5128(3) 0.133(4) Uani 1 4 d . . .
O4 O 0.1213(4) 0.0251(3) 0.4993(3) 0.0818(17) Uani 1 4 d . . .
O5 O -0.0345(3) 0.1479(2) 0.7374(3) 0.0625(12) Uani 1 4 d . . .
O6 O 0.0052(5) -0.0563(3) 0.8163(5) 0.112(3) Uani 1 4 d . . .
O7 O 0.7630(5) 0.4101(2) 0.8097(3) 0.0705(14) Uani 1 4 d . . .
O8 O 0.6636(6) 0.2752(3) 0.6139(3) 0.0861(18) Uani 1 4 d . . .
O9 O 0.6998(5) 0.2872(3) 1.1426(3) 0.0756(16) Uani 1 4 d . . .
O10 O 0.3912(5) 0.3643(3) 1.0054(3) 0.088(2) Uani 1 4 d . . .
O11 O 1.0206(3) 0.1752(3) 0.9323(3) 0.0726(15) Uani 1 4 d . . .
O12 O 0.8094(4) 0.0188(2) 1.0098(4) 0.0849(19) Uani 1 4 d . . .
C1 C 0.4001(4) -0.0216(2) 0.7744(3) 0.0362(10) Uani 1 4 d . . .
C2 C 0.4518(5) -0.0339(3) 0.8438(3) 0.0462(12) Uani 1 4 d . . .
C3 C 0.4843(5) -0.0927(3) 0.8621(3) 0.0528(15) Uani 1 4 d . . .
C4 C 0.4675(5) -0.1389(3) 0.8113(4) 0.0550(16) Uani 1 4 d . . .
C5 C 0.4160(5) -0.1256(3) 0.7420(3) 0.0503(13) Uani 1 4 d . . .
C6 C 0.3828(5) -0.0662(2) 0.7232(3) 0.0436(12) Uani 1 4 d . . .
C7 C 0.3258(4) 0.0631(2) 0.6489(3) 0.0380(10) Uani 1 4 d . . .
C8 C 0.4108(5) 0.0828(4) 0.6149(4) 0.0620(17) Uani 1 4 d . . .
C9 C 0.3969(6) 0.0829(4) 0.5401(4) 0.072(2) Uani 1 4 d . . .
C10 C 0.3007(6) 0.0634(3) 0.4992(3) 0.0567(16) Uani 1 4 d . . .
C11 C 0.2187(5) 0.0449(3) 0.5334(3) 0.0500(13) Uani 1 4 d . . .
C12 C 0.2308(5) 0.0445(3) 0.6080(3) 0.0479(13) Uani 1 4 d . . .
C13 C 0.2004(4) 0.0529(2) 0.7692(3) 0.0359(10) Uani 1 4 d . . .
C14 C 0.1338(4) 0.1028(2) 0.7537(3) 0.0405(11) Uani 1 4 d . . .
C15 C 0.0244(4) 0.0972(3) 0.7567(3) 0.0442(12) Uani 1 4 d . . .
C16 C -0.0154(5) 0.0437(3) 0.7783(4) 0.0601(17) Uani 1 4 d . . .
C17 C 0.0518(5) -0.0052(3) 0.7945(5) 0.069(2) Uani 1 4 d . . .
C18 C 0.1616(5) -0.0014(3) 0.7911(4) 0.0520(14) Uani 1 4 d . . .
C19 C 0.6470(4) 0.2609(2) 0.8059(3) 0.0370(10) Uani 1 4 d . . .
C20 C 0.6908(5) 0.3159(2) 0.8302(3) 0.0439(12) Uani 1 4 d . . .
C21 C 0.7229(5) 0.3565(3) 0.7809(3) 0.0500(14) Uani 1 4 d . . .
C22 C 0.7130(5) 0.3413(3) 0.7097(4) 0.0554(15) Uani 1 4 d . . .
C23 C 0.6691(5) 0.2858(3) 0.6865(3) 0.0509(13) Uani 1 4 d . . .
C24 C 0.6344(5) 0.2455(2) 0.7336(3) 0.0427(11) Uani 1 4 d . . .
C25 C 0.5827(4) 0.2551(2) 0.9545(3) 0.0344(9) Uani 1 4 d . . .
C26 C 0.6551(4) 0.2516(3) 1.0188(3) 0.0441(12) Uani 1 4 d . . .
C27 C 0.6355(5) 0.2873(3) 1.0763(3) 0.0461(12) Uani 1 4 d . . .
C28 C 0.5454(6) 0.3244(3) 1.0698(4) 0.0564(15) Uani 1 4 d . . .
C29 C 0.4762(5) 0.3266(3) 1.0056(4) 0.0540(15) Uani 1 4 d . . .
C30 C 0.4940(5) 0.2923(2) 0.9463(3) 0.0450(12) Uani 1 4 d . . .
C31 C 0.7342(4) 0.1611(2) 0.9137(3) 0.0371(10) Uani 1 4 d . . .
C32 C 0.8356(4) 0.1837(3) 0.9098(3) 0.0431(12) Uani 1 4 d . . .
C33 C 0.9254(4) 0.1494(3) 0.9390(3) 0.0496(13) Uani 1 4 d . . .
C34 C 0.9138(5) 0.0950(3) 0.9714(4) 0.0551(15) Uani 1 4 d . . .
C35 C 0.8121(5) 0.0732(3) 0.9762(4) 0.0555(15) Uani 1 4 d . . .
C36 C 0.7210(4) 0.1063(3) 0.9465(3) 0.0464(13) Uani 1 4 d . . .
C37 C 0.5796(7) -0.1588(4) 0.9514(4) 0.075(2) Uani 1 4 d . . .
C38 C 0.4356(9) -0.2273(3) 0.7020(5) 0.087(3) Uani 1 4 d . . .
C39 C 0.4830(10) 0.0974(10) 0.4389(5) 0.177(9) Uani 1 4 d . . .
C40 C 0.1045(8) 0.0181(6) 0.4231(4) 0.101(3) Uani 1 4 d . . .
C41 C -0.1472(6) 0.1413(4) 0.7250(6) 0.085(3) Uani 1 4 d . . .
C42 C 0.0673(8) -0.1102(4) 0.8269(8) 0.116(4) Uani 1 4 d . . .
C43 C 0.7994(7) 0.4539(3) 0.7641(5) 0.070(2) Uani 1 4 d . . .
C44 C 0.6130(9) 0.2213(4) 0.5839(4) 0.090(3) Uani 1 4 d . . .
C45 C 0.7921(8) 0.2516(6) 1.1529(5) 0.109(4) Uani 1 4 d . . .
C46 C 0.3157(9) 0.3692(5) 0.9412(6) 0.115(4) Uani 1 4 d . . .
C47 C 1.1153(5) 0.1395(5) 0.9532(5) 0.083(3) Uani 1 4 d . . .
C48 C 0.7086(7) -0.0082(4) 1.0110(8) 0.112(4) Uani 1 4 d . . .
H2 H 0.46455 -0.00311 0.87765 0.0554 Uiso 1 4 calc R . .
H4 H 0.49039 -0.17808 0.82348 0.0660 Uiso 1 4 calc R . .
H6 H 0.34951 -0.05727 0.67664 0.0523 Uiso 1 4 calc R . .
H8 H 0.47504 0.09545 0.64214 0.0743 Uiso 1 4 calc R . .
H10 H 0.29201 0.06287 0.44939 0.0680 Uiso 1 4 calc R . .
H12 H 0.17494 0.03167 0.63019 0.0575 Uiso 1 4 calc R . .
H14 H 0.16132 0.13956 0.74149 0.0486 Uiso 1 4 calc R . .
H16 H -0.08714 0.04046 0.78191 0.0721 Uiso 1 4 calc R . .
H18 H 0.20668 -0.03433 0.80315 0.0624 Uiso 1 4 calc R . .
H20 H 0.69901 0.32585 0.87857 0.0527 Uiso 1 4 calc R . .
H22 H 0.73552 0.368 0.67736 0.0665 Uiso 1 4 calc R . .
H24 H 0.60338 0.20884 0.71726 0.0512 Uiso 1 4 calc R . .
H26 H 0.71438 0.22639 1.02338 0.0529 Uiso 1 4 calc R . .
H28 H 0.53261 0.34737 1.10859 0.0676 Uiso 1 4 calc R . .
H30 H 0.44728 0.29456 0.90266 0.0539 Uiso 1 4 calc R . .
H32 H 0.8433 0.22083 0.88809 0.0517 Uiso 1 4 calc R . .
H34 H 0.97387 0.07248 0.99038 0.0662 Uiso 1 4 calc R . .
H36 H 0.65314 0.09164 0.94868 0.0557 Uiso 1 4 calc R . .
H37A H 0.61056 -0.15848 1.00148 0.0900 Uiso 1 4 calc R . .
H37B H 0.52559 -0.18953 0.94268 0.0900 Uiso 1 4 calc R . .
H37C H 0.63401 -0.16698 0.92342 0.0900 Uiso 1 4 calc R . .
H38A H 0.41584 -0.25181 0.6599 0.1045 Uiso 1 4 calc R . .
H38B H 0.512 -0.22614 0.71489 0.1045 Uiso 1 4 calc R . .
H38C H 0.40588 -0.2444 0.74089 0.1045 Uiso 1 4 calc R . .
H39A H 0.54914 0.11245 0.42811 0.2124 Uiso 1 4 calc R . .
H39B H 0.47436 0.05572 0.42453 0.2124 Uiso 1 4 calc R . .
H39C H 0.42484 0.12073 0.41349 0.2124 Uiso 1 4 calc R . .
H40A H 0.03305 0.004 0.40647 0.1206 Uiso 1 4 calc R . .
H40B H 0.11458 0.0563 0.40111 0.1206 Uiso 1 4 calc R . .
H40C H 0.15448 -0.01083 0.41055 0.1206 Uiso 1 4 calc R . .
H41A H -0.18008 0.17969 0.71183 0.1014 Uiso 1 4 calc R . .
H41B H -0.16819 0.11277 0.68686 0.1014 Uiso 1 4 calc R . .
H41C H -0.16949 0.12685 0.76793 0.1014 Uiso 1 4 calc R . .
H42A H 0.02517 -0.14223 0.84195 0.1393 Uiso 1 4 calc R . .
H42B H 0.08963 -0.12143 0.78274 0.1393 Uiso 1 4 calc R . .
H42C H 0.12901 -0.10339 0.86314 0.1393 Uiso 1 4 calc R . .
H43A H 0.82507 0.48897 0.79175 0.0842 Uiso 1 4 calc R . .
H43B H 0.85606 0.43691 0.74295 0.0842 Uiso 1 4 calc R . .
H43C H 0.74143 0.4653 0.72687 0.0842 Uiso 1 4 calc R . .
H44A H 0.61509 0.21995 0.53341 0.1079 Uiso 1 4 calc R . .
H44B H 0.64975 0.18674 0.607 0.1079 Uiso 1 4 calc R . .
H44C H 0.54012 0.22085 0.59099 0.1079 Uiso 1 4 calc R . .
H45A H 0.82882 0.25603 1.20141 0.1309 Uiso 1 4 calc R . .
H45B H 0.77294 0.20994 1.14387 0.1309 Uiso 1 4 calc R . .
H45C H 0.83791 0.26444 1.1204 0.1309 Uiso 1 4 calc R . .
H46A H 0.26038 0.39694 0.94829 0.1382 Uiso 1 4 calc R . .
H46B H 0.35047 0.38383 0.90337 0.1382 Uiso 1 4 calc R . .
H46C H 0.28502 0.33018 0.92833 0.1382 Uiso 1 4 calc R . .
H47A H 1.17661 0.16251 0.94603 0.1002 Uiso 1 4 calc R . .
H47B H 1.12206 0.12877 1.00297 0.1002 Uiso 1 4 calc R . .
H47C H 1.11056 0.1034 0.92461 0.1002 Uiso 1 4 calc R . .
H48A H 0.71847 -0.046 1.03623 0.1338 Uiso 1 4 calc R . .
H48B H 0.66625 0.01836 1.03488 0.1338 Uiso 1 4 calc R . .
H48C H 0.67275 -0.01511 0.96269 0.1338 Uiso 1 4 calc R . .

loop_
_atom_site_aniso_label
_atom_site_aniso_U_11
_atom_site_aniso_U_22
_atom_site_aniso_U_33
_atom_site_aniso_U_12
_atom_site_aniso_U_13
_atom_site_aniso_U_23
Pd1 0.0253(2) 0.0322(2) 0.0352(2) -0.00060(12) 0.00419(15) -0.00179(13)
As1 0.0273(3) 0.0325(3) 0.0372(3) -0.00269(17) 0.0028(2) -0.00017(18)
As2 0.0280(3) 0.0323(3) 0.0346(3) -0.00136(17) 0.00311(19) -0.00098(17)
Cl1 0.0318(6) 0.0471(7) 0.0695(9) 0.0029(5) 0.0099(6) -0.0193(6)
Cl2 0.0340(6) 0.0667(9) 0.0595(9) 0.0041(6) 0.0088(6) -0.0219(7)
O1 0.109(4) 0.062(3) 0.062(3) -0.003(3) -0.033(3) 0.019(2)
O2 0.108(4) 0.043(2) 0.061(3) 0.005(2) 0.008(3) -0.009(2)
O3 0.085(4) 0.267(11) 0.050(3) -0.081(6) 0.021(3) 0.001(5)
O4 0.063(3) 0.131(5) 0.046(3) -0.034(3) -0.006(2) -0.002(3)
O5 0.036(2) 0.065(3) 0.085(3) 0.0110(19) 0.008(2) 0.004(2)
O6 0.054(3) 0.070(4) 0.218(9) -0.016(3) 0.036(4) 0.047(4)
O7 0.096(4) 0.052(2) 0.066(3) -0.035(3) 0.020(3) 0.002(2)
O8 0.136(5) 0.086(4) 0.042(3) -0.029(4) 0.030(3) -0.005(2)
O9 0.081(3) 0.092(4) 0.044(2) 0.027(3) -0.016(2) -0.027(2)
O10 0.075(4) 0.091(4) 0.089(4) 0.048(3) -0.014(3) -0.031(3)
O11 0.032(2) 0.084(3) 0.099(4) -0.003(2) 0.004(2) 0.029(3)
O12 0.050(3) 0.066(3) 0.132(5) 0.006(2) -0.003(3) 0.045(3)
C1 0.031(2) 0.036(2) 0.041(3) -0.0014(18) 0.0065(19) 0.0020(19)
C2 0.047(3) 0.041(3) 0.046(3) -0.002(2) -0.004(2) 0.000(2)
C3 0.060(4) 0.048(3) 0.044(3) -0.012(3) -0.009(3) 0.018(2)
C4 0.055(4) 0.041(3) 0.064(4) 0.002(2) -0.003(3) 0.016(3)
C5 0.059(4) 0.036(3) 0.054(3) -0.000(2) 0.007(3) 0.001(2)
C6 0.048(3) 0.040(3) 0.040(3) 0.001(2) -0.000(2) 0.002(2)
C7 0.041(3) 0.037(2) 0.036(2) -0.0029(19) 0.005(2) 0.0012(19)
C8 0.050(3) 0.088(5) 0.045(3) -0.021(3) 0.001(3) 0.003(3)
C9 0.063(4) 0.104(6) 0.049(4) -0.028(4) 0.008(3) 0.003(4)
C10 0.062(4) 0.075(4) 0.032(3) -0.008(3) 0.003(3) 0.006(3)
C11 0.046(3) 0.058(3) 0.042(3) -0.010(3) -0.003(2) -0.000(2)
C12 0.046(3) 0.054(3) 0.041(3) -0.004(2) 0.001(2) -0.001(2)
C13 0.027(2) 0.040(2) 0.041(3) -0.0035(18) 0.0066(19) 0.0009(19)
C14 0.030(2) 0.043(3) 0.048(3) -0.0012(19) 0.004(2) 0.001(2)
C15 0.031(2) 0.053(3) 0.047(3) -0.003(2) 0.005(2) -0.004(2)
C16 0.029(3) 0.068(4) 0.084(5) -0.009(3) 0.012(3) 0.004(3)
C17 0.040(3) 0.056(4) 0.110(6) -0.016(3) 0.010(3) 0.021(4)
C18 0.033(3) 0.047(3) 0.075(4) -0.008(2) 0.008(3) 0.015(3)
C19 0.031(2) 0.037(2) 0.043(3) -0.0005(18) 0.0052(19) 0.0014(19)
C20 0.050(3) 0.040(3) 0.043(3) -0.007(2) 0.010(2) 0.003(2)
C21 0.052(3) 0.041(3) 0.056(3) -0.011(2) 0.005(3) 0.005(2)
C22 0.059(4) 0.051(3) 0.057(4) -0.000(3) 0.012(3) 0.015(3)
C23 0.056(3) 0.060(3) 0.037(3) 0.002(3) 0.011(2) 0.003(2)
C24 0.048(3) 0.041(3) 0.039(3) 0.002(2) 0.006(2) 0.002(2)
C25 0.028(2) 0.038(2) 0.038(2) -0.0034(18) 0.0099(18) -0.0048(19)
C26 0.040(3) 0.047(3) 0.044(3) 0.004(2) 0.003(2) -0.007(2)
C27 0.048(3) 0.048(3) 0.040(3) -0.000(2) 0.002(2) -0.011(2)
C28 0.063(4) 0.057(3) 0.048(3) 0.012(3) 0.008(3) -0.017(3)
C29 0.056(4) 0.044(3) 0.058(4) 0.017(3) -0.001(3) -0.008(3)
C30 0.046(3) 0.040(3) 0.045(3) 0.004(2) -0.002(2) -0.005(2)
C31 0.027(2) 0.041(2) 0.042(3) -0.0012(18) 0.0017(19) -0.001(2)
C32 0.030(2) 0.050(3) 0.048(3) -0.002(2) 0.005(2) 0.010(2)
C33 0.027(2) 0.071(4) 0.050(3) 0.004(2) 0.004(2) 0.008(3)
C34 0.034(3) 0.060(3) 0.068(4) 0.010(2) -0.000(3) 0.005(3)
C35 0.048(3) 0.050(3) 0.063(4) 0.003(3) -0.005(3) 0.013(3)
C36 0.029(2) 0.048(3) 0.060(3) 0.005(2) 0.001(2) 0.006(2)
C37 0.074(5) 0.071(4) 0.071(5) -0.005(4) -0.011(4) 0.033(4)
C38 0.126(8) 0.043(3) 0.097(6) 0.005(4) 0.031(6) -0.012(4)
C39 0.111(9) 0.38(2) 0.051(5) -0.117(13) 0.030(5) 0.004(9)
C40 0.086(6) 0.157(9) 0.049(4) -0.052(6) -0.016(4) -0.007(5)
C41 0.036(3) 0.095(6) 0.120(7) 0.019(3) 0.008(4) -0.010(5)
C42 0.080(6) 0.068(5) 0.198(13) -0.020(5) 0.018(7) 0.049(7)
C43 0.079(5) 0.049(3) 0.091(5) -0.015(3) 0.041(4) 0.011(3)
C44 0.128(8) 0.092(6) 0.050(4) -0.012(6) 0.017(5) -0.008(4)
C45 0.093(6) 0.159(10) 0.060(5) 0.061(7) -0.029(5) -0.034(5)
C46 0.096(7) 0.126(8) 0.108(8) 0.070(7) -0.029(6) -0.032(6)
C47 0.026(3) 0.132(8) 0.092(6) 0.018(4) 0.011(3) 0.024(5)
C48 0.058(5) 0.076(5) 0.195(12) -0.005(4) 0.006(6) 0.064(7)

loop_
_atom_type_symbol
_atom_type_description
_atom_type_scat_dispersion_real
_atom_type_scat_dispersion_imag
_atom_type_scat_source
C C 0.0033 0.0016
;
International Tables for Crystallography
(Vol. C, Tables 4.2.6.8 and 6.1.1.4)
;
H H 0.0000 0.0000
;
International Tables for Crystallography
(Vol. C, Table 6.1.1.4)
;
As As 0.0499 2.0058
;
International Tables for Crystallography
(Vol. C, Tables 4.2.6.8 and 6.1.1.4)
;
Cl Cl 0.1484 0.1585
;
International Tables for Crystallography
(Vol. C, Tables 4.2.6.8 and 6.1.1.4)
;
O O 0.0106 0.0060
;
International Tables for Crystallography
(Vol. C, Tables 4.2.6.8 and 6.1.1.4)
;
Pd Pd -0.9988 1.0072
;
International Tables for Crystallography
(Vol. C, Tables 4.2.6.8 and 6.1.1.4)
;

loop_
_geom_angle_atom_site_label_1
_geom_angle_atom_site_label_2
_geom_angle_atom_site_label_3
_geom_angle
_geom_angle_publ_flag
_geom_angle_site_symmetry_1
_geom_angle_site_symmetry_2
_geom_angle_site_symmetry_3
As1 Pd1 As2 173.82(3) yes . . .
As1 Pd1 Cl1 87.41(4) yes . . .
As1 Pd1 Cl2 92.62(4) yes . . .
As2 Pd1 Cl1 86.51(4) yes . . .
As2 Pd1 Cl2 93.51(4) yes . . .
Cl1 Pd1 Cl2 176.99(6) yes . . .
Pd1 As1 C1 111.54(14) yes . . .
Pd1 As1 C7 115.28(15) yes . . .
Pd1 As1 C13 121.38(15) yes . . .
C1 As1 C7 103.3(2) yes . . .
C1 As1 C13 101.8(2) yes . . .
C7 As1 C13 101.3(2) yes . . .
Pd1 As2 C19 111.13(14) yes . . .
Pd1 As2 C25 122.31(14) yes . . .
Pd1 As2 C31 111.60(15) yes . . .
C19 As2 C25 103.4(2) yes . . .
C19 As2 C31 104.9(2) yes . . .
C25 As2 C31 101.8(2) yes . . .
C3 O1 C37 118.0(6) yes . . .
C5 O2 C38 117.9(6) yes . . .
C9 O3 C39 119.3(8) yes . . .
C11 O4 C40 118.4(6) yes . . .
C15 O5 C41 116.8(6) yes . . .
C17 O6 C42 118.2(7) yes . . .
C21 O7 C43 119.0(6) yes . . .
C23 O8 C44 118.6(6) yes . . .
C27 O9 C45 118.7(6) yes . . .
C29 O10 C46 118.0(7) yes . . .
C33 O11 C47 117.4(6) yes . . .
C35 O12 C48 118.3(6) yes . . .
As1 C1 C2 118.1(4) yes . . .
As1 C1 C6 120.7(4) yes . . .
C2 C1 C6 121.1(5) yes . . .
C1 C2 C3 119.4(5) yes . . .
O1 C3 C2 115.5(5) yes . . .
O1 C3 C4 123.9(5) yes . . .
C2 C3 C4 120.6(5) yes . . .
C3 C4 C5 119.1(5) yes . . .
O2 C5 C4 124.2(5) yes . . .
O2 C5 C6 115.3(5) yes . . .
C4 C5 C6 120.5(5) yes . . .
C1 C6 C5 119.2(5) yes . . .
As1 C7 C8 119.3(4) yes . . .
As1 C7 C12 120.7(4) yes . . .
C8 C7 C12 119.9(5) yes . . .
C7 C8 C9 119.2(6) yes . . .
O3 C9 C8 114.6(6) yes . . .
O3 C9 C10 125.0(6) yes . . .
C8 C9 C10 120.4(7) yes . . .
C9 C10 C11 119.5(6) yes . . .
O4 C11 C10 124.8(5) yes . . .
O4 C11 C12 114.1(6) yes . . .
C10 C11 C12 121.1(5) yes . . .
C7 C12 C11 119.9(6) yes . . .
As1 C13 C14 118.1(4) yes . . .
As1 C13 C18 120.9(4) yes . . .
C14 C13 C18 120.9(5) yes . . .
C13 C14 C15 119.5(5) yes . . .
O5 C15 C14 114.7(5) yes . . .
O5 C15 C16 125.0(5) yes . . .
C14 C15 C16 120.3(5) yes . . .
C15 C16 C17 119.5(6) yes . . .
O6 C17 C16 115.3(6) yes . . .
O6 C17 C18 123.0(6) yes . . .
C16 C17 C18 121.6(6) yes . . .
C13 C18 C17 118.1(5) yes . . .
As2 C19 C20 119.5(4) yes . . .
As2 C19 C24 119.6(4) yes . . .
C20 C19 C24 120.9(5) yes . . .
C19 C20 C21 119.2(5) yes . . .
O7 C21 C20 114.9(5) yes . . .
O7 C21 C22 124.6(6) yes . . .
C20 C21 C22 120.5(5) yes . . .
C21 C22 C23 119.3(6) yes . . .
O8 C23 C22 114.4(6) yes . . .
O8 C23 C24 124.2(6) yes . . .
C22 C23 C24 121.4(6) yes . . .
C19 C24 C23 118.6(5) yes . . .
As2 C25 C26 119.1(4) yes . . .
As2 C25 C30 118.6(4) yes . . .
C26 C25 C30 122.2(5) yes . . .
C25 C26 C27 117.9(5) yes . . .
O9 C27 C26 123.4(5) yes . . .
O9 C27 C28 115.5(5) yes . . .
C26 C27 C28 121.1(5) yes . . .
C27 C28 C29 119.3(6) yes . . .
O10 C29 C28 114.3(6) yes . . .
O10 C29 C30 124.3(6) yes . . .
C28 C29 C30 121.4(6) yes . . .
C25 C30 C29 118.2(5) yes . . .
As2 C31 C32 122.5(4) yes . . .
As2 C31 C36 116.1(4) yes . . .
C32 C31 C36 121.4(5) yes . . .
C31 C32 C33 118.9(5) yes . . .
O11 C33 C32 114.5(6) yes . . .
O11 C33 C34 125.1(5) yes . . .
C32 C33 C34 120.4(5) yes . . .
C33 C34 C35 120.3(5) yes . . .
O12 C35 C34 115.7(6) yes . . .
O12 C35 C36 124.1(6) yes . . .
C34 C35 C36 120.2(6) yes . . .
C31 C36 C35 118.7(5) yes . . .
C1 C2 H2 120.281 no . . .
C3 C2 H2 120.275 no . . .
C3 C4 H4 120.433 no . . .
C5 C4 H4 120.430 no . . .
C1 C6 H6 120.411 no . . .
C5 C6 H6 120.392 no . . .
C7 C8 H8 120.399 no . . .
C9 C8 H8 120.392 no . . .
C9 C10 H10 120.252 no . . .
C11 C10 H10 120.245 no . . .
C7 C12 H12 120.061 no . . .
C11 C12 H12 120.076 no . . .
C13 C14 H14 120.246 no . . .
C15 C14 H14 120.247 no . . .
C15 C16 H16 120.233 no . . .
C17 C16 H16 120.223 no . . .
C13 C18 H18 120.973 no . . .
C17 C18 H18 120.966 no . . .
C19 C20 H20 120.396 no . . .
C21 C20 H20 120.384 no . . .
C21 C22 H22 120.336 no . . .
C23 C22 H22 120.350 no . . .
C19 C24 H24 120.677 no . . .
C23 C24 H24 120.684 no . . .
C25 C26 H26 121.072 no . . .
C27 C26 H26 121.068 no . . .
C27 C28 H28 120.339 no . . .
C29 C28 H28 120.351 no . . .
C25 C30 H30 120.900 no . . .
C29 C30 H30 120.902 no . . .
C31 C32 H32 120.569 no . . .
C33 C32 H32 120.560 no . . .
C33 C34 H34 119.820 no . . .
C35 C34 H34 119.832 no . . .
C31 C36 H36 120.651 no . . .
C35 C36 H36 120.647 no . . .
O1 C37 H37A 109.459 no . . .
O1 C37 H37B 109.469 no . . .
O1 C37 H37C 109.475 no . . .
H37A C37 H37B 109.477 no . . .
H37A C37 H37C 109.472 no . . .
H37B C37 H37C 109.476 no . . .
O2 C38 H38A 109.469 no . . .
O2 C38 H38B 109.480 no . . .
O2 C38 H38C 109.474 no . . .
H38A C38 H38B 109.466 no . . .
H38A C38 H38C 109.466 no . . .
H38B C38 H38C 109.472 no . . .
O3 C39 H39A 109.477 no . . .
O3 C39 H39B 109.464 no . . .
O3 C39 H39C 109.479 no . . .
H39A C39 H39B 109.468 no . . .
H39A C39 H39C 109.473 no . . .
H39B C39 H39C 109.466 no . . .
O4 C40 H40A 109.465 no . . .
O4 C40 H40B 109.473 no . . .
O4 C40 H40C 109.468 no . . .
H40A C40 H40B 109.475 no . . .
H40A C40 H40C 109.461 no . . .
H40B C40 H40C 109.486 no . . .
O5 C41 H41A 109.464 no . . .
O5 C41 H41B 109.481 no . . .
O5 C41 H41C 109.467 no . . .
H41A C41 H41B 109.465 no . . .
H41A C41 H41C 109.473 no . . .
H41B C41 H41C 109.477 no . . .
O6 C42 H42A 109.467 no . . .
O6 C42 H42B 109.467 no . . .
O6 C42 H42C 109.462 no . . .
H42A C42 H42B 109.476 no . . .
H42A C42 H42C 109.478 no . . .
H42B C42 H42C 109.477 no . . .
O7 C43 H43A 109.462 no . . .
O7 C43 H43B 109.478 no . . .
O7 C43 H43C 109.468 no . . .
H43A C43 H43B 109.471 no . . .
H43A C43 H43C 109.463 no . . .
H43B C43 H43C 109.486 no . . .
O8 C44 H44A 109.484 no . . .
O8 C44 H44B 109.475 no . . .
O8 C44 H44C 109.478 no . . .
H44A C44 H44B 109.466 no . . .
H44A C44 H44C 109.466 no . . .
H44B C44 H44C 109.457 no . . .
O9 C45 H45A 109.473 no . . .
O9 C45 H45B 109.472 no . . .
O9 C45 H45C 109.474 no . . .
H45A C45 H45B 109.478 no . . .
H45A C45 H45C 109.464 no . . .
H45B C45 H45C 109.467 no . . .
O10 C46 H46A 109.472 no . . .
O10 C46 H46B 109.469 no . . .
O10 C46 H46C 109.472 no . . .
H46A C46 H46B 109.465 no . . .
H46A C46 H46C 109.477 no . . .
H46B C46 H46C 109.472 no . . .
O11 C47 H47A 109.482 no . . .
O11 C47 H47B 109.467 no . . .
O11 C47 H47C 109.475 no . . .
H47A C47 H47B 109.465 no . . .
H47A C47 H47C 109.471 no . . .
H47B C47 H47C 109.467 no . . .
O12 C48 H48A 109.468 no . . .
O12 C48 H48B 109.462 no . . .
O12 C48 H48C 109.467 no . . .
H48A C48 H48B 109.477 no . . .
H48A C48 H48C 109.477 no . . .
H48B C48 H48C 109.476 no . . .

loop_
_geom_bond_atom_site_label_1
_geom_bond_atom_site_label_2
_geom_bond_distance
_geom_bond_publ_flag
_geom_bond_site_symmetry_1
_geom_bond_site_symmetry_2
Pd1 As1 2.4248(7) yes . .
Pd1 As2 2.4281(7) yes . .
Pd1 Cl1 2.3026(15) yes . .
Pd1 Cl2 2.2949(16) yes . .
As1 C1 1.937(5) yes . .
As1 C7 1.941(5) yes . .
As1 C13 1.947(5) yes . .
As2 C19 1.944(5) yes . .
As2 C25 1.958(5) yes . .
As2 C31 1.937(5) yes . .
O1 C3 1.365(8) yes . .
O1 C37 1.430(9) yes . .
O2 C5 1.368(8) yes . .
O2 C38 1.432(9) yes . .
O3 C9 1.365(11) yes . .
O3 C39 1.398(12) yes . .
O4 C11 1.366(8) yes . .
O4 C40 1.427(9) yes . .
O5 C15 1.363(7) yes . .
O5 C41 1.419(8) yes . .
O6 C17 1.372(10) yes . .
O6 C42 1.425(11) yes . .
O7 C21 1.365(7) yes . .
O7 C43 1.427(10) yes . .
O8 C23 1.385(8) yes . .
O8 C44 1.424(11) yes . .
O9 C27 1.373(7) yes . .
O9 C45 1.398(12) yes . .
O10 C29 1.364(9) yes . .
O10 C46 1.415(12) yes . .
O11 C33 1.363(8) yes . .
O11 C47 1.437(9) yes . .
O12 C35 1.362(9) yes . .
O12 C48 1.419(11) yes . .
C1 C2 1.388(7) yes . .
C1 C6 1.373(7) yes . .
C2 C3 1.389(8) yes . .
C3 C4 1.393(9) yes . .
C4 C5 1.390(9) yes . .
C5 C6 1.405(8) yes . .
C7 C8 1.420(9) yes . .
C7 C12 1.379(7) yes . .
C8 C9 1.395(10) yes . .
C9 C10 1.397(10) yes . .
C10 C11 1.381(10) yes . .
C11 C12 1.393(8) yes . .
C13 C14 1.389(7) yes . .
C13 C18 1.388(8) yes . .
C14 C15 1.408(7) yes . .
C15 C16 1.376(9) yes . .
C16 C17 1.377(9) yes . .
C17 C18 1.412(9) yes . .
C19 C20 1.381(7) yes . .
C19 C24 1.390(8) yes . .
C20 C21 1.405(9) yes . .
C21 C22 1.371(9) yes . .
C22 C23 1.386(9) yes . .
C23 C24 1.386(9) yes . .
C25 C26 1.394(7) yes . .
C25 C30 1.384(7) yes . .
C26 C27 1.399(8) yes . .
C27 C28 1.397(9) yes . .
C28 C29 1.371(9) yes . .
C29 C30 1.405(9) yes . .
C31 C32 1.397(7) yes . .
C31 C36 1.384(8) yes . .
C32 C33 1.402(8) yes . .
C33 C34 1.370(9) yes . .
C34 C35 1.398(9) yes . .
C35 C36 1.403(8) yes . .
C2 H2 0.930 no . .
C4 H4 0.930 no . .
C6 H6 0.930 no . .
C8 H8 0.930 no . .
C10 H10 0.930 no . .
C12 H12 0.930 no . .
C14 H14 0.930 no . .
C16 H16 0.930 no . .
C18 H18 0.930 no . .
C20 H20 0.930 no . .
C22 H22 0.930 no . .
C24 H24 0.930 no . .
C26 H26 0.930 no . .
C28 H28 0.930 no . .
C30 H30 0.930 no . .
C32 H32 0.930 no . .
C34 H34 0.930 no . .
C36 H36 0.930 no . .
C37 H37A 0.960 no . .
C37 H37B 0.960 no . .
C37 H37C 0.960 no . .
C38 H38A 0.960 no . .
C38 H38B 0.960 no . .
C38 H38C 0.960 no . .
C39 H39A 0.960 no . .
C39 H39B 0.960 no . .
C39 H39C 0.960 no . .
C40 H40A 0.960 no . .
C40 H40B 0.960 no . .
C40 H40C 0.960 no . .
C41 H41A 0.960 no . .
C41 H41B 0.960 no . .
C41 H41C 0.960 no . .
C42 H42A 0.960 no . .
C42 H42B 0.960 no . .
C42 H42C 0.960 no . .
C43 H43A 0.960 no . .
C43 H43B 0.960 no . .
C43 H43C 0.960 no . .
C44 H44A 0.960 no . .
C44 H44B 0.960 no . .
C44 H44C 0.960 no . .
C45 H45A 0.960 no . .
C45 H45B 0.960 no . .
C45 H45C 0.960 no . .
C46 H46A 0.960 no . .
C46 H46B 0.960 no . .
C46 H46C 0.960 no . .
C47 H47A 0.960 no . .
C47 H47B 0.960 no . .
C47 H47C 0.960 no . .
C48 H48A 0.960 no . .
C48 H48B 0.960 no . .
C48 H48C 0.960 no . .

loop_
_geom_contact_atom_site_label_1
_geom_contact_atom_site_label_2
_geom_contact_distance
_geom_contact_publ_flag
_geom_contact_site_symmetry_1
_geom_contact_site_symmetry_2
Cl1 C1 3.511(5) no . .
Cl1 C8 3.508(6) no . .
Cl1 C31 3.344(5) no . .
Cl1 C36 3.408(6) no . .
Cl2 C14 3.415(5) no . .
Cl2 C30 3.395(6) no . .
O1 C48 3.210(11) no . .
O3 C44 3.271(14) no . .
O4 C7 3.595(7) no . .
O6 C15 3.594(9) no . .
O8 C21 3.599(8) no . .
O10 C27 3.591(8) no . .
C1 C4 2.780(8) no . .
C1 C18 3.135(8) no . .
C2 C5 2.776(8) no . .
C3 C6 2.781(8) no . .
C4 C37 2.818(10) no . .
C4 C38 2.822(11) no . .
C6 C7 3.210(7) no . .
C6 C18 3.587(9) no . .
C7 C10 2.794(8) no . .
C7 C14 3.514(8) no . .
C8 C11 2.782(9) no . .
C9 C12 2.789(11) no . .
C10 C39 2.856(15) no . .
C10 C40 2.839(11) no . .
C12 C13 3.145(8) no . .
C12 C14 3.458(8) no . .
C13 C16 2.787(8) no . .
C14 C17 2.766(9) no . .
C15 C18 2.796(8) no . .
C16 C41 2.809(11) no . .
C18 C42 2.822(12) no . .
C19 C22 2.775(9) no . .
C19 C32 3.299(7) no . .
C20 C23 2.763(8) no . .
C20 C25 3.216(8) no . .
C21 C24 2.780(8) no . .
C22 C43 2.839(10) no . .
C24 C44 2.849(10) no . .
C25 C28 2.772(9) no . .
C26 C29 2.790(8) no . .
C26 C31 3.107(8) no . .
C26 C45 2.816(10) no . .
C27 C30 2.786(8) no . .
C30 C46 2.821(13) no . .
C31 C34 2.771(8) no . .
C32 C35 2.786(9) no . .
C33 C36 2.796(8) no . .
C34 C47 2.822(10) no . .
C36 C48 2.824(12) no . .
Cl1 C43 3.281(8) no . 2_646
O2 C39 3.436(15) no . 3_656
O2 C46 3.397(11) no . 2_546
O4 O4 3.283(8) no . 3_556
O4 O10 3.559(9) no . 2_546
O4 C40 3.575(12) no . 3_556
O5 C28 3.547(9) no . 4_454
O5 C38 3.160(9) no . 2_556
O6 C22 3.548(9) no . 2_546
O7 C10 3.581(8) no . 4_555
O7 C39 3.384(12) no . 4_555
O7 C40 3.561(12) no . 4_555
O8 C47 3.537(11) no . 4_454
O9 C14 3.414(8) no . 4_555
O10 O4 3.559(9) no . 2_556
O11 C38 3.449(11) no . 2_656
C10 O7 3.581(8) no . 4_454
C14 O9 3.414(8) no . 4_454
C22 O6 3.548(9) no . 2_556
C28 O5 3.547(9) no . 4_555
C38 O5 3.160(9) no . 2_546
C38 O11 3.449(11) no . 2_646
C39 O2 3.436(15) no . 3_656
C39 O7 3.384(12) no . 4_454
C40 O4 3.575(12) no . 3_556
C40 O7 3.561(12) no . 4_454
C42 C45 3.586(15) no . 3_657
C43 Cl1 3.281(8) no . 2_656
C45 C42 3.586(15) no . 3_657
C46 O2 3.397(11) no . 2_556
C47 O8 3.537(11) no . 4_555
Pd1 H2 3.2809 no . .
Pd1 H8 3.3971 no . .
Pd1 H24 3.1832 no . .
Pd1 H36 3.2901 no . .
As1 H2 2.9159 no . .
As1 H6 2.9635 no . .
As1 H8 2.9763 no . .
As1 H12 2.9656 no . .
As1 H14 2.9249 no . .
As1 H18 2.9987 no . .
As2 H20 2.9480 no . .
As2 H24 2.9618 no . .
As2 H26 2.9719 no . .
As2 H30 2.9476 no . .
As2 H32 3.0275 no . .
As2 H36 2.8681 no . .
Cl1 H2 3.4882 no . .
Cl1 H8 2.7119 no . .
Cl1 H24 2.9138 no . .
Cl1 H36 3.2928 no . .
Cl2 H14 2.9331 no . .
Cl2 H30 2.8607 no . .
Cl2 H46C 3.5582 no . .
O1 H2 2.4831 no . .
O1 H4 2.6450 no . .
O1 H48A 3.0579 no . .
O1 H48B 3.5357 no . .
O1 H48C 2.6000 no . .
O2 H4 2.6496 no . .
O2 H6 2.4990 no . .
O3 H8 2.4733 no . .
O3 H10 2.6674 no . .
O3 H44A 3.0849 no . .
O3 H44B 3.1365 no . .
O3 H44C 3.0398 no . .
O4 H10 2.6484 no . .
O4 H12 2.4563 no . .
O5 H14 2.4851 no . .
O5 H16 2.6445 no . .
O6 H16 2.4708 no . .
O6 H18 2.6619 no . .
O7 H20 2.4881 no . .
O7 H22 2.6370 no . .
O8 H22 2.4704 no . .
O8 H24 2.6615 no . .
O9 H26 2.6583 no . .
O9 H28 2.4959 no . .
O10 H28 2.4424 no . .
O10 H30 2.6719 no . .
O11 H32 2.4786 no . .
O11 H34 2.6339 no . .
O12 H34 2.4862 no . .
O12 H36 2.6603 no . .
C1 H18 2.6253 no . .
C2 H4 3.2552 no . .
C2 H6 3.2438 no . .
C2 H18 3.0785 no . .
C2 H48C 3.3066 no . .
C3 H37A 3.1885 no . .
C3 H37B 2.6257 no . .
C3 H37C 2.6258 no . .
C3 H48C 3.2742 no . .
C4 H2 3.2547 no . .
C4 H6 3.2649 no . .
C4 H37B 2.7090 no . .
C4 H37C 2.7946 no . .
C4 H38B 2.7786 no . .
C4 H38C 2.7311 no . .
C5 H38A 3.1920 no . .
C5 H38B 2.6279 no . .
C5 H38C 2.6280 no . .
C6 H2 3.2407 no . .
C6 H4 3.2673 no . .
C6 H18 2.9966 no . .
C7 H6 2.7166 no . .
C7 H14 3.4022 no . .
C8 H6 3.4443 no . .
C8 H10 3.2608 no . .
C8 H12 3.2654 no . .
C8 H44C 3.5320 no . .
C9 H39A 3.1765 no . .
C9 H39B 2.6189 no . .
C9 H39C 2.6188 no . .
C9 H44C 3.5956 no . .
C10 H8 3.2619 no . .
C10 H12 3.2507 no . .
C10 H39B 2.8262 no . .
C10 H39C 2.7599 no . .
C10 H40B 2.7473 no . .
C10 H40C 2.8070 no . .
C11 H40A 3.1915 no . .
C11 H40B 2.6313 no . .
C11 H40C 2.6313 no . .
C12 H6 2.8876 no . .
C12 H8 3.2617 no . .
C12 H10 3.2535 no . .
C12 H14 3.5137 no . .
C13 H12 2.6349 no . .
C14 H12 2.9372 no . .
C14 H16 3.2559 no . .
C14 H18 3.2569 no . .
C15 H41A 3.1693 no . .
C15 H41B 2.5965 no . .
C15 H41C 2.5965 no . .
C16 H14 3.2511 no . .
C16 H18 3.2717 no . .
C16 H41B 2.8166 no . .
C16 H41C 2.6697 no . .
C17 H42A 3.1935 no . .
C17 H42B 2.6301 no . .
C17 H42C 2.6300 no . .
C18 H12 3.1628 no . .
C18 H14 3.2521 no . .
C18 H16 3.2721 no . .
C18 H42B 2.8017 no . .
C18 H42C 2.7032 no . .
C19 H30 3.4612 no . .
C19 H32 2.8431 no . .
C20 H22 3.2521 no . .
C20 H24 3.2500 no . .
C20 H32 2.9377 no . .
C21 H43A 3.1947 no . .
C21 H43B 2.6387 no . .
C21 H43C 2.6387 no . .
C22 H20 3.2478 no . .
C22 H24 3.2563 no . .
C22 H43B 2.7870 no . .
C22 H43C 2.7745 no . .
C23 H44A 3.2078 no . .
C23 H44B 2.6438 no . .
C23 H44C 2.6439 no . .
C24 H20 3.2497 no . .
C24 H22 3.2543 no . .
C24 H44B 2.7610 no . .
C24 H44C 2.8091 no . .
C25 H20 2.7252 no . .
C26 H20 3.2489 no . .
C26 H28 3.2721 no . .
C26 H30 3.2698 no . .
C26 H45B 2.7312 no . .
C26 H45C 2.7621 no . .
C27 H45A 3.1785 no . .
C27 H45B 2.6141 no . .
C27 H45C 2.6142 no . .
C28 H26 3.2759 no . .
C28 H30 3.2579 no . .
C29 H46A 3.1766 no . .
C29 H46B 2.6116 no . .
C29 H46C 2.6115 no . .
C30 H20 3.1864 no . .
C30 H26 3.2693 no . .
C30 H28 3.2594 no . .
C30 H46B 2.7499 no . .
C30 H46C 2.7502 no . .
C31 H26 2.5742 no . .
C32 H20 3.5878 no . .
C32 H26 3.0060 no . .
C32 H34 3.2445 no . .
C32 H36 3.2644 no . .
C33 H47A 3.1874 no . .
C33 H47B 2.6221 no . .
C33 H47C 2.6220 no . .
C34 H32 3.2443 no . .
C34 H36 3.2692 no . .
C34 H47B 2.7164 no . .
C34 H47C 2.8023 no . .
C35 H48A 3.1800 no . .
C35 H48B 2.6186 no . .
C35 H48C 2.6187 no . .
C36 H26 3.0349 no . .
C36 H32 3.2622 no . .
C36 H34 3.2650 no . .
C36 H48B 2.7314 no . .
C36 H48C 2.7802 no . .
C37 H4 2.5244 no . .
C37 H48A 3.3038 no . .
C37 H48C 3.3816 no . .
C38 H4 2.5277 no . .
C39 H10 2.5857 no . .
C39 H44A 3.5087 no . .
C40 H10 2.5504 no . .
C41 H16 2.5333 no . .
C42 H18 2.5365 no . .
C43 H22 2.5475 no . .
C44 H8 3.5637 no . .
C44 H24 2.5622 no . .
C45 H26 2.5387 no . .
C46 H30 2.5449 no . .
C47 H34 2.5227 no . .
C48 H36 2.5417 no . .
C48 H37A 3.5411 no . .
H2 H18 3.4077 no . .
H2 H36 3.2896 no . .
H2 H48C 2.8617 no . .
H4 H37A 3.4743 no . .
H4 H37B 2.2355 no . .
H4 H37C 2.4021 no . .
H4 H38A 3.4795 no . .
H4 H38B 2.3704 no . .
H4 H38C 2.2714 no . .
H6 H12 2.9809 no . .
H6 H18 3.2857 no . .
H8 H24 3.1865 no . .
H8 H44B 3.1563 no . .
H8 H44C 3.0946 no . .
H10 H39A 3.5379 no . .
H10 H39B 2.4505 no . .
H10 H39C 2.3128 no . .
H10 H40A 3.5029 no . .
H10 H40B 2.2873 no . .
H10 H40C 2.4093 no . .
H12 H14 3.2050 no . .
H12 H18 3.5404 no . .
H16 H41A 3.4747 no . .
H16 H41B 2.4907 no . .
H16 H41C 2.1712 no . .
H18 H42A 3.4845 no . .
H18 H42B 2.4227 no . .
H18 H42C 2.2320 no . .
H20 H26 3.4906 no . .
H20 H30 3.3831 no . .
H20 H32 2.9445 no . .
H22 H43A 3.5023 no . .
H22 H43B 2.3551 no . .
H22 H43C 2.3409 no . .
H24 H44A 3.5152 no . .
H24 H44B 2.3161 no . .
H24 H44C 2.3988 no . .
H26 H32 3.2730 no . .
H26 H36 3.3294 no . .
H26 H45A 3.4905 no . .
H26 H45B 2.3003 no . .
H26 H45C 2.3539 no . .
H30 H46A 3.4967 no . .
H30 H46B 2.3265 no . .
H30 H46C 2.3374 no . .
H34 H47A 3.4732 no . .
H34 H47B 2.2361 no . .
H34 H47C 2.4062 no . .
H36 H48A 3.4933 no . .
H36 H48B 2.2833 no . .
H36 H48C 2.3817 no . .
H37A H48A 2.8598 no . .
H37A H48C 3.3765 no . .
H37C H48A 3.4721 no . .
H37C H48C 3.4536 no . .
H39A H44A 3.1196 no . .
Pd1 H45A 3.4906 no . 4_454
Cl1 H41C 3.0448 no . 1_655
Cl1 H43A 2.6889 no . 2_646
Cl1 H43B 3.3456 no . 2_646
Cl1 H43C 3.3097 no . 2_646
Cl2 H37A 2.8173 no . 3_657
Cl2 H38A 3.3906 no . 2_556
Cl2 H38C 3.5514 no . 2_556
Cl2 H45A 3.1021 no . 4_454
Cl2 H47A 2.9290 no . 1_455
O1 H36 3.5501 no . 3_657
O1 H48B 3.2692 no . 3_657
O2 H39A 2.7028 no . 3_656
O2 H39C 3.3867 no . 3_656
O2 H46A 3.2858 no . 2_546
O2 H46B 3.4875 no . 2_546
O2 H46C 2.8899 no . 2_546
O4 H40A 2.9435 no . 3_556
O4 H46A 3.2797 no . 2_546
O5 H28 2.7201 no . 4_454
O5 H38A 3.1524 no . 2_556
O5 H38B 2.9235 no . 2_556
O5 H38C 2.8756 no . 2_556
O6 H22 3.5094 no . 2_546
O6 H43C 3.1373 no . 2_546
O7 H10 2.6705 no . 4_555
O7 H39B 3.2381 no . 4_555
O7 H39C 2.6740 no . 4_555
O7 H40B 2.8695 no . 4_555
O7 H40C 3.3775 no . 4_555
O8 H37C 3.0638 no . 2_656
O8 H41A 3.2494 no . 1_655
O8 H42A 3.2391 no . 2_556
O8 H47A 3.4903 no . 4_454
O8 H47B 2.9658 no . 4_454
O9 H4 3.5517 no . 3_657
O9 H14 2.5846 no . 4_555
O9 H38C 2.9309 no . 3_657
O10 H40A 3.5611 no . 2_556
O10 H40C 3.2868 no . 2_556
O11 H38A 2.6053 no . 2_656
O11 H38B 3.5035 no . 2_656
O11 H44A 3.1098 no . 4_555
O12 H18 3.5953 no . 3_657
O12 H34 3.4165 no . 3_757
O12 H42C 3.0367 no . 3_657
O12 H47B 3.3955 no . 3_757
O12 H47C 3.0709 no . 3_757
C1 H43B 3.3050 no . 2_646
C2 H43B 3.2363 no . 2_646
C2 H48B 2.9733 no . 3_657
C3 H43B 3.1474 no . 2_646
C3 H48B 3.3853 no . 3_657
C4 H43B 3.1136 no . 2_646
C5 H39A 3.3369 no . 3_656
C5 H43B 3.1787 no . 2_646
C6 H39A 3.2937 no . 3_656
C6 H39B 3.5960 no . 3_656
C6 H43B 3.2722 no . 2_646
C6 H46A 3.5285 no . 2_546
C8 H39B 3.5257 no . 3_656
C8 H45C 3.5073 no . 4_454
C9 H39B 3.4819 no . 3_656
C10 H20 3.4416 no . 4_454
C11 H46A 3.2945 no . 2_546
C12 H28 3.4749 no . 4_454
C12 H40A 3.4880 no . 3_556
C12 H46A 3.4373 no . 2_546
C13 H47C 3.5157 no . 1_455
C14 H28 3.0298 no . 4_454
C14 H38C 3.4185 no . 2_556
C14 H47C 3.2968 no . 1_455
C15 H28 3.0763 no . 4_454
C15 H47C 3.1774 no . 1_455
C16 H43C 3.3432 no . 2_546
C16 H47C 3.2291 no . 1_455
C17 H47C 3.4248 no . 1_455
C18 H47C 3.5683 no . 1_455
C18 H48A 3.5156 no . 3_657
C19 H41A 3.5466 no . 1_655
C20 H10 3.5936 no . 4_555
C20 H39C 3.4169 no . 4_555
C20 H40B 3.3428 no . 4_555
C21 H39C 3.3018 no . 4_555
C21 H40B 3.4458 no . 4_555
C21 H42A 3.5786 no . 2_556
C22 H37C 3.4447 no . 2_656
C22 H42A 3.0391 no . 2_556
C23 H41A 3.0147 no . 1_655
C23 H42A 2.9089 no . 2_556
C24 H41A 2.8613 no . 1_655
C24 H41C 3.5982 no . 1_655
C24 H42A 3.3634 no . 2_556
C25 H37A 3.4661 no . 3_657
C25 H37B 2.9528 no . 3_657
C26 H37B 2.8764 no . 3_657
C27 H14 3.4832 no . 4_555
C27 H37B 2.9551 no . 3_657
C28 H14 3.4193 no . 4_555
C28 H37B 3.1107 no . 3_657
C29 H37B 3.1841 no . 3_657
C30 H37A 3.4563 no . 3_657
C30 H37B 3.1327 no . 3_657
C31 H41C 3.2950 no . 1_655
C32 H41C 2.9529 no . 1_655
C33 H41C 3.2889 no . 1_655
C34 H42C 3.2733 no . 3_657
C35 H42C 3.0734 no . 3_657
C37 H47A 3.3609 no . 3_757
C38 H14 3.4304 no . 2_546
C38 H39A 3.5650 no . 3_656
C39 H6 3.4241 no . 3_656
C39 H46A 3.5044 no . 4_554
C41 H24 3.4864 no . 1_455
C41 H28 3.4486 no . 4_454
C41 H32 3.5710 no . 1_455
C41 H38B 3.4859 no . 2_556
C41 H44B 3.2647 no . 1_455
C42 H45A 3.5572 no . 3_657
C42 H45B 2.9826 no . 3_657
C43 H10 3.5420 no . 4_555
C43 H16 3.2992 no . 2_556
C43 H39B 3.4440 no . 4_555
C43 H39C 3.4182 no . 4_555
C44 H41A 3.3784 no . 1_655
C45 H14 3.5112 no . 4_555
C45 H38C 3.4878 no . 3_657
C45 H42A 3.3427 no . 3_657
C45 H42B 3.3738 no . 3_657
C45 H42C 3.4539 no . 3_657
C46 H6 3.2238 no . 2_556
C46 H39A 3.3806 no . 4_455
C47 H37A 3.4682 no . 3_757
C47 H38A 3.1947 no . 2_656
C47 H44A 3.4562 no . 4_555
C47 H48A 2.9380 no . 3_757
C48 H2 3.3106 no . 3_657
C48 H47B 3.4656 no . 3_757
C48 H47C 3.1984 no . 3_757
H2 C48 3.3106 no . 3_657
H2 H48A 3.2510 no . 3_657
H2 H48B 2.5645 no . 3_657
H4 O9 3.5517 no . 3_657
H4 H43B 3.5640 no . 2_646
H4 H45B 3.5798 no . 3_657
H6 C39 3.4241 no . 3_656
H6 C46 3.2238 no . 2_546
H6 H39A 2.8218 no . 3_656
H6 H39B 3.1896 no . 3_656
H6 H46A 2.7227 no . 2_546
H6 H46B 3.0192 no . 2_546
H6 H46C 3.4457 no . 2_546
H8 H43A 3.5295 no . 2_646
H8 H45C 3.5420 no . 4_454
H10 O7 2.6705 no . 4_454
H10 C20 3.5936 no . 4_454
H10 C43 3.5420 no . 4_454
H10 H20 2.9476 no . 4_454
H10 H43A 3.2889 no . 4_454
H12 H28 3.2140 no . 4_454
H12 H40A 2.7318 no . 3_556
H12 H46A 3.4881 no . 2_546
H12 H46B 3.3326 no . 2_546
H14 O9 2.5846 no . 4_454
H14 C27 3.4832 no . 4_454
H14 C28 3.4193 no . 4_454
H14 C38 3.4304 no . 2_556
H14 C45 3.5112 no . 4_454
H14 H28 2.7662 no . 4_454
H14 H38A 3.2924 no . 2_556
H14 H38C 2.7412 no . 2_556
H14 H45A 3.3163 no . 4_454
H16 C43 3.2992 no . 2_546
H16 H43A 3.3058 no . 2_546
H16 H43C 2.5541 no . 2_546
H18 O12 3.5953 no . 3_657
H18 H48A 3.5045 no . 3_657
H18 H48B 3.2251 no . 3_657
H20 C10 3.4416 no . 4_555
H20 H10 2.9476 no . 4_555
H20 H39C 3.0693 no . 4_555
H20 H40B 2.8765 no . 4_555
H22 O6 3.5094 no . 2_556
H22 H37C 2.8435 no . 2_656
H22 H42A 3.2800 no . 2_556
H22 H47B 3.3636 no . 4_454
H24 C41 3.4864 no . 1_655
H24 H41A 2.8478 no . 1_655
H24 H41C 3.4035 no . 1_655
H24 H45A 3.5389 no . 4_454
H24 H45C 3.5994 no . 4_454
H26 H37B 3.3277 no . 3_657
H28 O5 2.7201 no . 4_555
H28 C12 3.4749 no . 4_555
H28 C14 3.0298 no . 4_555
H28 C15 3.0763 no . 4_555
H28 C41 3.4486 no . 4_555
H28 H12 3.2140 no . 4_555
H28 H14 2.7662 no . 4_555
H28 H40A 3.5598 no . 2_556
H28 H41B 3.2873 no . 4_555
H32 C41 3.5710 no . 1_655
H32 H38A 3.3974 no . 2_656
H32 H38B 3.1308 no . 2_656
H32 H41A 3.4185 no . 1_655
H32 H41C 3.0620 no . 1_655
H34 O12 3.4165 no . 3_757
H34 H34 3.2785 no . 3_757
H34 H42A 3.5243 no . 3_657
H34 H42C 3.3342 no . 3_657
H36 O1 3.5501 no . 3_657
H37A Cl2 2.8173 no . 3_657
H37A C25 3.4661 no . 3_657
H37A C30 3.4563 no . 3_657
H37A C47 3.4682 no . 3_757
H37A H47A 2.7180 no . 3_757
H37A H47B 3.4791 no . 3_757
H37B C25 2.9528 no . 3_657
H37B C26 2.8764 no . 3_657
H37B C27 2.9551 no . 3_657
H37B C28 3.1107 no . 3_657
H37B C29 3.1841 no . 3_657
H37B C30 3.1327 no . 3_657
H37B H26 3.3277 no . 3_657
H37C O8 3.0638 no . 2_646
H37C C22 3.4447 no . 2_646
H37C H22 2.8435 no . 2_646
H37C H47A 3.1371 no . 3_757
H37C H47B 3.2826 no . 3_757
H38A Cl2 3.3906 no . 2_546
H38A O5 3.1524 no . 2_546
H38A O11 2.6053 no . 2_646
H38A C47 3.1947 no . 2_646
H38A H14 3.2924 no . 2_546
H38A H32 3.3974 no . 2_646
H38A H39A 3.5650 no . 3_656
H38A H46C 3.3334 no . 2_546
H38A H47A 2.8570 no . 2_646
H38A H47C 3.5659 no . 2_646
H38B O5 2.9235 no . 2_546
H38B O11 3.5035 no . 2_646
H38B C41 3.4859 no . 2_546
H38B H32 3.1308 no . 2_646
H38B H39C 3.5560 no . 3_656
H38B H41A 3.1290 no . 2_546
H38C Cl2 3.5514 no . 2_546
H38C O5 2.8756 no . 2_546
H38C O9 2.9309 no . 3_657
H38C C14 3.4185 no . 2_546
H38C C45 3.4878 no . 3_657
H38C H14 2.7412 no . 2_546
H38C H45A 3.3619 no . 3_657
H38C H45B 3.4970 no . 3_657
H39A O2 2.7028 no . 3_656
H39A C5 3.3369 no . 3_656
H39A C6 3.2937 no . 3_656
H39A C38 3.5650 no . 3_656
H39A C46 3.3806 no . 4_554
H39A H6 2.8218 no . 3_656
H39A H38A 3.5650 no . 3_656
H39A H46A 2.6554 no . 4_554
H39A H46C 3.2564 no . 4_554
H39B O7 3.2381 no . 4_454
H39B C6 3.5960 no . 3_656
H39B C8 3.5257 no . 3_656
H39B C9 3.4819 no . 3_656
H39B C43 3.4440 no . 4_454
H39B H6 3.1896 no . 3_656
H39B H43A 3.0382 no . 4_454
H39B H43B 3.5058 no . 4_454
H39C O2 3.3867 no . 3_656
H39C O7 2.6740 no . 4_454
H39C C20 3.4169 no . 4_454
H39C C21 3.3018 no . 4_454
H39C C43 3.4182 no . 4_454
H39C H20 3.0693 no . 4_454
H39C H38B 3.5560 no . 3_656
H39C H43A 3.4310 no . 4_454
H39C H43B 3.4369 no . 4_454
H40A O4 2.9435 no . 3_556
H40A O10 3.5611 no . 2_546
H40A C12 3.4880 no . 3_556
H40A H12 2.7318 no . 3_556
H40A H28 3.5598 no . 2_546
H40A H46B 3.3899 no . 4_454
H40B O7 2.8695 no . 4_454
H40B C20 3.3428 no . 4_454
H40B C21 3.4458 no . 4_454
H40B H20 2.8765 no . 4_454
H40C O7 3.3775 no . 4_454
H40C O10 3.2868 no . 2_546
H40C H41B 2.9344 no . 3_556
H40C H43A 3.4186 no . 4_454
H40C H46A 3.3837 no . 2_546
H41A O8 3.2494 no . 1_455
H41A C19 3.5466 no . 1_455
H41A C23 3.0147 no . 1_455
H41A C24 2.8613 no . 1_455
H41A C44 3.3784 no . 1_455
H41A H24 2.8478 no . 1_455
H41A H32 3.4185 no . 1_455
H41A H38B 3.1290 no . 2_556
H41A H44B 2.6737 no . 1_455
H41B H28 3.2873 no . 4_454
H41B H40C 2.9344 no . 3_556
H41B H43A 3.4509 no . 2_546
H41B H44B 3.0165 no . 1_455
H41C Cl1 3.0448 no . 1_455
H41C C24 3.5982 no . 1_455
H41C C31 3.2950 no . 1_455
H41C C32 2.9529 no . 1_455
H41C C33 3.2889 no . 1_455
H41C H24 3.4035 no . 1_455
H41C H32 3.0620 no . 1_455
H42A O8 3.2391 no . 2_546
H42A C21 3.5786 no . 2_546
H42A C22 3.0391 no . 2_546
H42A C23 2.9089 no . 2_546
H42A C24 3.3634 no . 2_546
H42A C45 3.3427 no . 3_657
H42A H22 3.2800 no . 2_546
H42A H34 3.5243 no . 3_657
H42A H44C 3.4376 no . 2_546
H42A H45A 3.3127 no . 3_657
H42A H45B 2.9436 no . 3_657
H42A H45C 3.2249 no . 3_657
H42B C45 3.3738 no . 3_657
H42B H45A 3.1468 no . 3_657
H42B H45B 2.8219 no . 3_657
H42C O12 3.0367 no . 3_657
H42C C34 3.2733 no . 3_657
H42C C35 3.0734 no . 3_657
H42C C45 3.4539 no . 3_657
H42C H34 3.3342 no . 3_657
H42C H45B 2.6782 no . 3_657
H42C H45C 3.5903 no . 3_657
H42C H48B 3.5051 no . 3_657
H43A Cl1 2.6889 no . 2_656
H43A H8 3.5295 no . 2_656
H43A H10 3.2889 no . 4_555
H43A H16 3.3058 no . 2_556
H43A H39B 3.0382 no . 4_555
H43A H39C 3.4310 no . 4_555
H43A H40C 3.4186 no . 4_555
H43A H41B 3.4509 no . 2_556
H43B Cl1 3.3456 no . 2_656
H43B C1 3.3050 no . 2_656
H43B C2 3.2363 no . 2_656
H43B C3 3.1474 no . 2_656
H43B C4 3.1136 no . 2_656
H43B C5 3.1787 no . 2_656
H43B C6 3.2722 no . 2_656
H43B H4 3.5640 no . 2_656
H43B H39B 3.5058 no . 4_555
H43B H39C 3.4369 no . 4_555
H43C Cl1 3.3097 no . 2_656
H43C O6 3.1373 no . 2_556
H43C C16 3.3432 no . 2_556
H43C H16 2.5541 no . 2_556
H44A O11 3.1098 no . 4_454
H44A C47 3.4562 no . 4_454
H44A H46C 3.3680 no . 4_554
H44A H47A 3.2463 no . 4_454
H44A H47B 3.3955 no . 4_454
H44B C41 3.2647 no . 1_655
H44B H41A 2.6737 no . 1_655
H44B H41B 3.0165 no . 1_655
H44C H42A 3.4376 no . 2_556
H44C H45C 2.7437 no . 4_454
H45A Pd1 3.4906 no . 4_555
H45A Cl2 3.1021 no . 4_555
H45A C42 3.5572 no . 3_657
H45A H14 3.3163 no . 4_555
H45A H24 3.5389 no . 4_555
H45A H38C 3.3619 no . 3_657
H45A H42A 3.3127 no . 3_657
H45A H42B 3.1468 no . 3_657
H45B C42 2.9826 no . 3_657
H45B H4 3.5798 no . 3_657
H45B H38C 3.4970 no . 3_657
H45B H42A 2.9436 no . 3_657
H45B H42B 2.8219 no . 3_657
H45B H42C 2.6782 no . 3_657
H45C C8 3.5073 no . 4_555
H45C H8 3.5420 no . 4_555
H45C H24 3.5994 no . 4_555
H45C H42A 3.2249 no . 3_657
H45C H42C 3.5903 no . 3_657
H45C H44C 2.7437 no . 4_555
H46A O2 3.2858 no . 2_556
H46A O4 3.2797 no . 2_556
H46A C6 3.5285 no . 2_556
H46A C11 3.2945 no . 2_556
H46A C12 3.4373 no . 2_556
H46A C39 3.5044 no . 4_455
H46A H6 2.7227 no . 2_556
H46A H12 3.4881 no . 2_556
H46A H39A 2.6554 no . 4_455
H46A H40C 3.3837 no . 2_556
H46B O2 3.4875 no . 2_556
H46B H6 3.0192 no . 2_556
H46B H12 3.3326 no . 2_556
H46B H40A 3.3899 no . 4_555
H46C O2 2.8899 no . 2_556
H46C H6 3.4457 no . 2_556
H46C H38A 3.3334 no . 2_556
H46C H39A 3.2564 no . 4_455
H46C H44A 3.3680 no . 4_455
H47A Cl2 2.9290 no . 1_655
H47A O8 3.4903 no . 4_555
H47A C37 3.3609 no . 3_757
H47A H37A 2.7180 no . 3_757
H47A H37C 3.1371 no . 3_757
H47A H38A 2.8570 no . 2_656
H47A H44A 3.2463 no . 4_555
H47A H48A 2.8922 no . 3_757
H47B O8 2.9658 no . 4_555
H47B O12 3.3955 no . 3_757
H47B C48 3.4656 no . 3_757
H47B H22 3.3636 no . 4_555
H47B H37A 3.4791 no . 3_757
H47B H37C 3.2826 no . 3_757
H47B H44A 3.3955 no . 4_555
H47B H48A 2.9209 no . 3_757
H47B H48C 3.5987 no . 3_757
H47C O12 3.0709 no . 3_757
H47C C13 3.5157 no . 1_655
H47C C14 3.2968 no . 1_655
H47C C15 3.1774 no . 1_655
H47C C16 3.2291 no . 1_655
H47C C17 3.4248 no . 1_655
H47C C18 3.5683 no . 1_655
H47C C48 3.1984 no . 3_757
H47C H38A 3.5659 no . 2_656
H47C H48A 2.5152 no . 3_757
H48A C18 3.5156 no . 3_657
H48A C47 2.9380 no . 3_757
H48A H2 3.2510 no . 3_657
H48A H18 3.5045 no . 3_657
H48A H47A 2.8922 no . 3_757
H48A H47B 2.9209 no . 3_757
H48A H47C 2.5152 no . 3_757
H48B O1 3.2692 no . 3_657
H48B C2 2.9733 no . 3_657
H48B C3 3.3853 no . 3_657
H48B H2 2.5645 no . 3_657
H48B H18 3.2251 no . 3_657
H48B H42C 3.5051 no . 3_657
H48C H47B 3.5987 no . 3_757

loop_
_geom_torsion_atom_site_label_1
_geom_torsion_atom_site_label_2
_geom_torsion_atom_site_label_3
_geom_torsion_atom_site_label_4
_geom_torsion
_geom_torsion_publ_flag
_geom_torsion_site_symmetry_1
_geom_torsion_site_symmetry_2
_geom_torsion_site_symmetry_3
_geom_torsion_site_symmetry_4
Cl1 Pd1 As1 C1 49.31(5) no . . . .
Cl1 Pd1 As1 C7 -68.04(4) no . . . .
Cl1 Pd1 As1 C13 169.19(4) no . . . .
Cl2 Pd1 As1 C1 -133.70(5) no . . . .
Cl2 Pd1 As1 C7 108.94(5) no . . . .
Cl2 Pd1 As1 C13 -13.83(5) no . . . .
Cl1 Pd1 As2 C19 76.74(4) no . . . .
Cl1 Pd1 As2 C25 -160.61(4) no . . . .
Cl1 Pd1 As2 C31 -39.92(5) no . . . .
Cl2 Pd1 As2 C19 -100.24(5) no . . . .
Cl2 Pd1 As2 C25 22.41(5) no . . . .
Cl2 Pd1 As2 C31 143.10(5) no . . . .
Pd1 As1 C1 C2 37.6(4) no . . . .
Pd1 As1 C1 C6 -145.2(3) no . . . .
Pd1 As1 C7 C8 31.8(4) no . . . .
Pd1 As1 C7 C12 -150.5(3) no . . . .
Pd1 As1 C13 C14 60.0(4) no . . . .
Pd1 As1 C13 C18 -124.2(3) no . . . .
C1 As1 C7 C8 -90.1(3) no . . . .
C1 As1 C7 C12 87.5(4) no . . . .
C7 As1 C1 C2 162.0(3) no . . . .
C7 As1 C1 C6 -20.8(4) no . . . .
C1 As1 C13 C14 -175.5(3) no . . . .
C1 As1 C13 C18 0.4(4) no . . . .
C13 As1 C1 C2 -93.2(3) no . . . .
C13 As1 C1 C6 84.0(4) no . . . .
C7 As1 C13 C14 -69.2(4) no . . . .
C7 As1 C13 C18 106.7(3) no . . . .
C13 As1 C7 C8 164.8(3) no . . . .
C13 As1 C7 C12 -17.6(4) no . . . .
Pd1 As2 C19 C20 155.8(3) no . . . .
Pd1 As2 C19 C24 -25.1(4) no . . . .
Pd1 As2 C25 C26 124.4(3) no . . . .
Pd1 As2 C25 C30 -53.5(4) no . . . .
Pd1 As2 C31 C32 139.2(3) no . . . .
Pd1 As2 C31 C36 -40.5(4) no . . . .
C19 As2 C25 C26 -109.4(3) no . . . .
C19 As2 C25 C30 72.7(4) no . . . .
C25 As2 C19 C20 22.8(4) no . . . .
C25 As2 C19 C24 -158.1(3) no . . . .
C19 As2 C31 C32 18.8(4) no . . . .
C19 As2 C31 C36 -160.9(3) no . . . .
C31 As2 C19 C20 -83.5(4) no . . . .
C31 As2 C19 C24 95.6(3) no . . . .
C25 As2 C31 C32 -88.7(4) no . . . .
C25 As2 C31 C36 91.6(4) no . . . .
C31 As2 C25 C26 -0.8(4) no . . . .
C31 As2 C25 C30 -178.7(3) no . . . .
C37 O1 C3 C2 -172.4(6) no . . . .
C37 O1 C3 C4 7.5(10) no . . . .
C38 O2 C5 C4 -4.2(11) no . . . .
C38 O2 C5 C6 174.8(7) no . . . .
C39 O3 C9 C8 172.8(12) no . . . .
C39 O3 C9 C10 -5.9(17) no . . . .
C40 O4 C11 C10 5.4(11) no . . . .
C40 O4 C11 C12 -173.8(7) no . . . .
C41 O5 C15 C14 167.3(6) no . . . .
C41 O5 C15 C16 -13.2(9) no . . . .
C42 O6 C17 C16 173.8(9) no . . . .
C42 O6 C17 C18 -8.4(14) no . . . .
C43 O7 C21 C20 178.9(5) no . . . .
C43 O7 C21 C22 -1.1(9) no . . . .
C44 O8 C23 C22 -175.7(7) no . . . .
C44 O8 C23 C24 4.3(11) no . . . .
C45 O9 C27 C26 2.7(10) no . . . .
C45 O9 C27 C28 -179.3(7) no . . . .
C46 O10 C29 C28 -180.0(7) no . . . .
C46 O10 C29 C30 0.0(10) no . . . .
C47 O11 C33 C32 -172.7(6) no . . . .
C47 O11 C33 C34 7.8(10) no . . . .
C48 O12 C35 C34 -174.7(8) no . . . .
C48 O12 C35 C36 4.2(11) no . . . .
As1 C1 C2 C3 175.6(3) no . . . .
As1 C1 C6 C5 -175.7(3) no . . . .
C2 C1 C6 C5 1.4(8) no . . . .
C6 C1 C2 C3 -1.5(8) no . . . .
C1 C2 C3 O1 -178.8(5) no . . . .
C1 C2 C3 C4 1.4(9) no . . . .
O1 C3 C4 C5 179.1(6) no . . . .
C2 C3 C4 C5 -1.1(10) no . . . .
C3 C4 C5 O2 179.8(6) no . . . .
C3 C4 C5 C6 0.9(10) no . . . .
O2 C5 C6 C1 179.9(5) no . . . .
C4 C5 C6 C1 -1.1(9) no . . . .
As1 C7 C8 C9 177.5(4) no . . . .
As1 C7 C12 C11 -177.4(3) no . . . .
C8 C7 C12 C11 0.2(8) no . . . .
C12 C7 C8 C9 -0.2(9) no . . . .
C7 C8 C9 O3 -179.2(6) no . . . .
C7 C8 C9 C10 -0.4(12) no . . . .
O3 C9 C10 C11 179.7(8) no . . . .
C8 C9 C10 C11 1.1(12) no . . . .
C9 C10 C11 O4 179.9(6) no . . . .
C9 C10 C11 C12 -1.1(10) no . . . .
O4 C11 C12 C7 179.6(5) no . . . .
C10 C11 C12 C7 0.4(9) no . . . .
As1 C13 C14 C15 172.5(3) no . . . .
As1 C13 C18 C17 -173.3(3) no . . . .
C14 C13 C18 C17 2.4(8) no . . . .
C18 C13 C14 C15 -3.3(8) no . . . .
C13 C14 C15 O5 -177.1(4) no . . . .
C13 C14 C15 C16 3.3(8) no . . . .
O5 C15 C16 C17 178.1(5) no . . . .
C14 C15 C16 C17 -2.3(9) no . . . .
C15 C16 C17 O6 179.3(6) no . . . .
C15 C16 C17 C18 1.4(12) no . . . .
O6 C17 C18 C13 -179.1(7) no . . . .
C16 C17 C18 C13 -1.4(11) no . . . .
As2 C19 C20 C21 179.1(3) no . . . .
As2 C19 C24 C23 -177.6(3) no . . . .
C20 C19 C24 C23 1.5(7) no . . . .
C24 C19 C20 C21 -0.0(8) no . . . .
C19 C20 C21 O7 178.6(5) no . . . .
C19 C20 C21 C22 -1.4(8) no . . . .
O7 C21 C22 C23 -178.8(5) no . . . .
C20 C21 C22 C23 1.2(9) no . . . .
C21 C22 C23 O8 -179.6(5) no . . . .
C21 C22 C23 C24 0.4(9) no . . . .
O8 C23 C24 C19 178.3(6) no . . . .
C22 C23 C24 C19 -1.7(9) no . . . .
As2 C25 C26 C27 -177.8(3) no . . . .
As2 C25 C30 C29 176.7(3) no . . . .
C26 C25 C30 C29 -1.1(8) no . . . .
C30 C25 C26 C27 0.0(8) no . . . .
C25 C26 C27 O9 179.1(5) no . . . .
C25 C26 C27 C28 1.1(8) no . . . .
O9 C27 C28 C29 -179.2(5) no . . . .
C26 C27 C28 C29 -1.1(9) no . . . .
C27 C28 C29 O10 180.0(5) no . . . .
C27 C28 C29 C30 -0.0(10) no . . . .
O10 C29 C30 C25 -178.9(5) no . . . .
C28 C29 C30 C25 1.1(9) no . . . .
As2 C31 C32 C33 -178.9(3) no . . . .
As2 C31 C36 C35 179.9(3) no . . . .
C32 C31 C36 C35 0.2(8) no . . . .
C36 C31 C32 C33 0.7(8) no . . . .
C31 C32 C33 O11 179.9(5) no . . . .
C31 C32 C33 C34 -0.6(8) no . . . .
O11 C33 C34 C35 179.1(6) no . . . .
C32 C33 C34 C35 -0.4(9) no . . . .
C33 C34 C35 O12 -179.7(6) no . . . .
C33 C34 C35 C36 1.4(10) no . . . .
O12 C35 C36 C31 179.9(6) no . . . .
C34 C35 C36 C31 -1.2(9) no . . . .
